data_1518362
loop_
_publ_author_name
'Kim, Sung Kuk'
'Lynch, Vincent M.'
'Hay, Benjamin P.'
'Kim, Jong Seung'
'Sessler, Jonathan L.'

_publ_section_title
;
 Ion pair-induced conformational motion in calix[4]arene-strapped
 calix[4]pyrroles
;
_journal_issue 2
_journal_name_full 'Chem. Sci.'
_journal_page_first 1404
_journal_paper_doi 10.1039/C4SC03272A
_journal_volume 6
_journal_year 2015
_chemical_formula_moiety 'C70 H68 N4 O6, 3 C4 H8 O2'
_chemical_formula_sum 'C82 H92 N4 O12'
_chemical_formula_weight 1325.60
_chemical_name_systematic ksk1622
_space_group_IT_number 2
_symmetry_cell_setting triclinic
_symmetry_space_group_name_Hall '-P 1'
_symmetry_space_group_name_H-M 'P -1'
_atom_sites_solution_hydrogens geom
_atom_sites_solution_primary direct
_atom_sites_solution_secondary difmap
_audit_block_doi 10.5517/cc13dwds
_audit_creation_method SHELXL-97
_audit_update_record
;
2014-09-21 deposited with the CCDC.
2014-12-02 downloaded from the CCDC.
;
_cell_angle_alpha 65.823(4)
_cell_angle_beta 87.933(5)
_cell_angle_gamma 77.172(5)
_cell_formula_units_Z 4
_cell_length_a 16.284(3)
_cell_length_b 21.681(4)
_cell_length_c 24.254(5)
_cell_measurement_reflns_used 34089
_cell_measurement_temperature 153(2)
_cell_measurement_theta_max 27.5
_cell_measurement_theta_min 3.0
_cell_volume 7602(3)
_computing_cell_refinement 'CrystalClear (Rigaku Inc., 2008)'
_computing_data_collection 'CrystalClear (Rigaku Inc., 2008)'
_computing_data_reduction 'CrystalClear (Rigaku Inc., 2008)'
_computing_molecular_graphics 'XP SHELXTL/PC, Siemens Analytical'
_computing_structure_refinement 'XL SHELXTL/PC, Siemens Analytical'
_computing_structure_solution
;

SIR97 - Altomare A., Burla M.C., Camalli M., Cascarano G.L., Giacovazzo C., 
Guagliardi A., Moliterni A.G.G., Polidori G.,Spagna R.
;
_diffrn_ambient_temperature 153(2)
_diffrn_measured_fraction_theta_full 0.997
_diffrn_measured_fraction_theta_max 0.997
_diffrn_measurement_device_type 'Rigaku SCX-Mini with Mercury CCD'
_diffrn_measurement_method \w-scans
_diffrn_radiation_monochromator graphite
_diffrn_radiation_source 'fine-focus sealed tube'
_diffrn_radiation_type MoK\a
_diffrn_radiation_wavelength 0.71075
_diffrn_reflns_av_R_equivalents 0.0000
_diffrn_reflns_av_sigmaI/netI 0.0780
_diffrn_reflns_limit_h_max 19
_diffrn_reflns_limit_h_min -19
_diffrn_reflns_limit_k_max 25
_diffrn_reflns_limit_k_min -23
_diffrn_reflns_limit_l_max 28
_diffrn_reflns_limit_l_min 0
_diffrn_reflns_number 26731
_diffrn_reflns_theta_full 25.00
_diffrn_reflns_theta_max 25.00
_diffrn_reflns_theta_min 2.96
_exptl_absorpt_coefficient_mu 0.077
_exptl_absorpt_correction_T_max 1.00
_exptl_absorpt_correction_T_min 0.726
_exptl_absorpt_correction_type multi-scan
_exptl_absorpt_process_details
;
Abscor. T. Higashi (2001).  The Rigaku Corporation, Tokyo, Japan.
;
_exptl_crystal_colour colorless
_exptl_crystal_density_diffrn 1.158
_exptl_crystal_density_method 'not measured'
_exptl_crystal_description prism
_exptl_crystal_F_000 2832
_exptl_crystal_size_max 0.58
_exptl_crystal_size_mid 0.24
_exptl_crystal_size_min 0.17
_platon_squeeze_details
;
;
_refine_diff_density_max 0.701
_refine_diff_density_min -0.498
_refine_diff_density_rms 0.078
_refine_ls_extinction_method none
_refine_ls_goodness_of_fit_ref 1.189
_refine_ls_hydrogen_treatment constr
_refine_ls_matrix_type fullcycle
_refine_ls_number_parameters 1968
_refine_ls_number_reflns 26731
_refine_ls_number_restraints 816
_refine_ls_restrained_S_all 1.184
_refine_ls_R_factor_all 0.1204
_refine_ls_R_factor_gt 0.0919
_refine_ls_shift/su_max 0.013
_refine_ls_shift/su_mean 0.000
_refine_ls_structure_factor_coef Fsqd
_refine_ls_weighting_details 'calc w=1/[\s^2^(Fo^2^)+(0.1070P)^2^+10.4460P] where P=(Fo^2^+2Fc^2^)/3'
_refine_ls_weighting_scheme calc
_refine_ls_wR_factor_gt 0.2481
_refine_ls_wR_factor_ref 0.2613
_reflns_number_gt 19230
_reflns_number_total 26731
_reflns_threshold_expression >2sigma(I)
_cod_data_source_file c4sc03272a2.cif
_cod_data_source_block shelxl
_cod_depositor_comments
;
The following automatic conversions were performed:

'_symmetry_cell_setting' value 'Triclinic' changed to 'triclinic'
according to
/usr/data/users/saulius/crontab/automatic-downloads/rss-feeds/RSC/lib/dictionaries/cif_core.dic
dictionary named 'cif_core.dic' version 2.4.2 from 2011-04-26.

Automatic conversion script
Id: cif_fix_values 2935 2014-11-11 08:27:57Z andrius 

 Adding full bibliography for 1518360--1518368.cif.
;
_cod_original_sg_symbol_H-M P-1
_cod_database_code 1518362

loop_
_symmetry_equiv_pos_as_xyz
'x, y, z'
'-x, -y, -z'

loop_
_atom_site_label
_atom_site_type_symbol
_atom_site_fract_x
_atom_site_fract_y
_atom_site_fract_z
_atom_site_U_iso_or_equiv
_atom_site_adp_type
_atom_site_occupancy
_atom_site_symmetry_multiplicity
_atom_site_calc_flag
_atom_site_refinement_flags
_atom_site_disorder_assembly
_atom_site_disorder_group
O1 O 0.76971(15) 0.16975(13) 0.31488(11) 0.0277(6) Uani 1 1 d . . .
O2 O 0.61305(15) 0.24597(12) 0.23599(10) 0.0229(5) Uani 1 1 d . . .
O3 O 0.55802(16) 0.50288(12) 0.16737(11) 0.0252(6) Uani 1 1 d . . .
O4 O 0.68922(15) 0.53978(13) 0.22422(11) 0.0266(6) Uani 1 1 d . . .
O5 O 0.48318(16) 0.37547(13) 0.19910(12) 0.0291(6) Uani 1 1 d . . .
H5 H 0.5148 0.3360 0.2077 0.044 Uiso 1 1 calc R . .
O6 O 0.66254(17) 0.38530(13) 0.15973(12) 0.0347(7) Uani 1 1 d . . .
H6 H 0.6387 0.4239 0.1597 0.052 Uiso 1 1 calc R . .
N1 N 1.03376(18) 0.19529(14) 0.53227(13) 0.0227(7) Uani 1 1 d . . .
H1 H 1.0476 0.2301 0.5018 0.027 Uiso 1 1 calc R . .
N2 N 1.09490(18) 0.22799(15) 0.40007(14) 0.0238(7) Uani 1 1 d . . .
H2 H 1.0426 0.2528 0.3923 0.029 Uiso 1 1 calc R . .
N3 N 1.04741(18) 0.39491(15) 0.36904(14) 0.0241(7) Uani 1 1 d . . .
H3 H 1.0086 0.3725 0.3690 0.029 Uiso 1 1 calc R . .
N4 N 0.99121(18) 0.36152(14) 0.50079(13) 0.0199(6) Uani 1 1 d . . .
H4 H 1.0357 0.3452 0.4850 0.024 Uiso 1 1 calc R . .
C1 C 1.0107(2) 0.19666(17) 0.58695(15) 0.0208(7) Uani 1 1 d . . .
C2 C 0.9948(2) 0.13245(18) 0.62261(17) 0.0274(8) Uani 1 1 d . . .
H2A H 0.9787 0.1174 0.6632 0.033 Uiso 1 1 calc R . .
C3 C 1.0072(2) 0.09268(18) 0.58674(18) 0.0288(9) Uani 1 1 d . . .
H3A H 0.9992 0.0469 0.5993 0.035 Uiso 1 1 calc R . .
C4 C 1.0325(2) 0.13209(17) 0.53135(16) 0.0219(8) Uani 1 1 d . . .
C5 C 1.0546(2) 0.11712(18) 0.47511(16) 0.0238(8) Uani 1 1 d . . .
C6 C 1.1187(2) 0.15836(18) 0.43967(16) 0.0236(8) Uani 1 1 d . . .
C7 C 1.2046(2) 0.1397(2) 0.43995(19) 0.0318(9) Uani 1 1 d . . .
H7 H 1.2389 0.0951 0.4632 0.038 Uiso 1 1 calc R . .
C8 C 1.2340(2) 0.1984(2) 0.39958(19) 0.0326(9) Uani 1 1 d . . .
H8 H 1.2912 0.1999 0.3913 0.039 Uiso 1 1 calc R . .
C9 C 1.1648(2) 0.25297(19) 0.37453(17) 0.0261(8) Uani 1 1 d . . .
C10 C 1.1585(2) 0.3269(2) 0.32628(18) 0.0294(9) Uani 1 1 d . . .
C11 C 1.1282(2) 0.38094(19) 0.35108(17) 0.0266(8) Uani 1 1 d . . .
C12 C 1.1685(3) 0.4271(3) 0.3584(2) 0.0494(12) Uani 1 1 d . . .
H12 H 1.2251 0.4303 0.3496 0.059 Uiso 1 1 calc R . .
C13 C 1.1106(3) 0.4691(2) 0.3816(2) 0.0428(11) Uani 1 1 d . . .
H13 H 1.1219 0.5046 0.3915 0.051 Uiso 1 1 calc R . .
C14 C 1.0354(2) 0.44890(17) 0.38723(15) 0.0213(7) Uani 1 1 d . . .
C15 C 0.9503(2) 0.47574(17) 0.40668(15) 0.0203(7) Uani 1 1 d . . .
C16 C 0.9367(2) 0.42506(16) 0.47139(15) 0.0192(7) Uani 1 1 d . . .
C17 C 0.8765(2) 0.43121(18) 0.51098(16) 0.0236(8) Uani 1 1 d . . .
H17 H 0.8304 0.4698 0.5034 0.028 Uiso 1 1 calc R . .
C18 C 0.8952(2) 0.36929(18) 0.56572(16) 0.0232(8) Uani 1 1 d . . .
H18 H 0.8636 0.3595 0.6008 0.028 Uiso 1 1 calc R . .
C19 C 0.9666(2) 0.32658(17) 0.55873(15) 0.0197(7) Uani 1 1 d . . .
C20 C 1.0173(2) 0.25666(17) 0.60346(16) 0.0223(8) Uani 1 1 d . . .
C21 C 1.0958(2) 0.03850(18) 0.49802(19) 0.0305(9) Uani 1 1 d . . .
H21A H 1.1083 0.0266 0.4633 0.046 Uiso 1 1 calc R . .
H21B H 1.0568 0.0115 0.5231 0.046 Uiso 1 1 calc R . .
H21C H 1.1482 0.0277 0.5221 0.046 Uiso 1 1 calc R . .
C22 C 1.2467(3) 0.3335(2) 0.3020(2) 0.0421(11) Uani 1 1 d . . .
H22A H 1.2432 0.3805 0.2707 0.063 Uiso 1 1 calc R . .
H22B H 1.2664 0.2996 0.2846 0.063 Uiso 1 1 calc R . .
H22C H 1.2863 0.3246 0.3353 0.063 Uiso 1 1 calc R . .
C23 C 1.0982(3) 0.3409(2) 0.2726(2) 0.0419(11) Uani 1 1 d . . .
H23A H 1.0413 0.3385 0.2864 0.063 Uiso 1 1 calc R . .
H23B H 1.1181 0.3059 0.2564 0.063 Uiso 1 1 calc R . .
H23C H 1.0971 0.3872 0.2407 0.063 Uiso 1 1 calc R . .
C24 C 0.9499(2) 0.54691(17) 0.40850(17) 0.0267(8) Uani 1 1 d . . .
H24A H 0.9962 0.5410 0.4362 0.040 Uiso 1 1 calc R . .
H24B H 0.8960 0.5639 0.4227 0.040 Uiso 1 1 calc R . .
H24C H 0.9571 0.5805 0.3678 0.040 Uiso 1 1 calc R . .
C25 C 1.1116(2) 0.2589(2) 0.60493(18) 0.0315(9) Uani 1 1 d . . .
H25A H 1.1325 0.2689 0.5645 0.047 Uiso 1 1 calc R . .
H25B H 1.1442 0.2139 0.6337 0.047 Uiso 1 1 calc R . .
H25C H 1.1177 0.2953 0.6175 0.047 Uiso 1 1 calc R . .
C26 C 0.9855(3) 0.2420(2) 0.66771(17) 0.0339(9) Uani 1 1 d . . .
H26A H 0.9911 0.2794 0.6791 0.051 Uiso 1 1 calc R . .
H26B H 1.0192 0.1977 0.6968 0.051 Uiso 1 1 calc R . .
H26C H 0.9261 0.2396 0.6678 0.051 Uiso 1 1 calc R . .
C27 C 0.9752(2) 0.13286(17) 0.43390(16) 0.0218(8) Uani 1 1 d . . .
C28 C 0.9851(2) 0.13748(19) 0.37433(17) 0.0267(8) Uani 1 1 d . . .
H28 H 1.0401 0.1328 0.3598 0.032 Uiso 1 1 calc R . .
C29 C 0.9158(2) 0.14883(19) 0.33634(17) 0.0279(8) Uani 1 1 d . . .
H29 H 0.9240 0.1512 0.2966 0.033 Uiso 1 1 calc R . .
C30 C 0.8344(2) 0.15672(17) 0.35659(15) 0.0214(8) Uani 1 1 d . . .
C31 C 0.8233(2) 0.15148(17) 0.41539(16) 0.0215(7) Uani 1 1 d . . .
H31 H 0.7683 0.1562 0.4299 0.026 Uiso 1 1 calc R . .
C32 C 0.8941(2) 0.13914(17) 0.45318(16) 0.0223(8) Uani 1 1 d . . .
H32 H 0.8859 0.1350 0.4934 0.027 Uiso 1 1 calc R . .
C33 C 0.6854(2) 0.17249(19) 0.33478(16) 0.0267(8) Uani 1 1 d . . .
H33A H 0.6657 0.2137 0.3439 0.032 Uiso 1 1 calc R . .
H33B H 0.6840 0.1305 0.3720 0.032 Uiso 1 1 calc R . .
C34 C 0.6288(2) 0.17652(18) 0.28485(16) 0.0256(8) Uani 1 1 d . . .
H34A H 0.6560 0.1419 0.2691 0.031 Uiso 1 1 calc R . .
H34B H 0.5746 0.1656 0.3011 0.031 Uiso 1 1 calc R . .
C35 C 0.5968(2) 0.24672(17) 0.17907(16) 0.0230(8) Uani 1 1 d . . .
C36 C 0.6607(2) 0.25510(18) 0.13757(16) 0.0257(8) Uani 1 1 d . . .
C37 C 0.6421(3) 0.25886(19) 0.08022(17) 0.0311(9) Uani 1 1 d . . .
H37 H 0.6836 0.2660 0.0511 0.037 Uiso 1 1 calc R . .
C38 C 0.5637(3) 0.2523(2) 0.06525(18) 0.0346(10) Uani 1 1 d . . .
H38 H 0.5533 0.2519 0.0271 0.041 Uiso 1 1 calc R . .
C39 C 0.5001(3) 0.24616(18) 0.10655(17) 0.0290(9) Uani 1 1 d . . .
H39 H 0.4461 0.2432 0.0957 0.035 Uiso 1 1 calc R . .
C40 C 0.5156(2) 0.24436(17) 0.16366(17) 0.0252(8) Uani 1 1 d . . .
C41 C 0.7465(2) 0.26441(19) 0.15257(18) 0.0294(9) Uani 1 1 d . . .
H41A H 0.7485 0.2603 0.1947 0.035 Uiso 1 1 calc R . .
H41B H 0.7915 0.2268 0.1500 0.035 Uiso 1 1 calc R . .
C42 C 0.7633(2) 0.33457(19) 0.10982(17) 0.0273(8) Uani 1 1 d . . .
C43 C 0.7185(2) 0.39506(19) 0.11459(16) 0.0261(8) Uani 1 1 d . . .
C44 C 0.7297(2) 0.46173(19) 0.07448(17) 0.0259(8) Uani 1 1 d . . .
C45 C 0.7894(3) 0.4644(2) 0.03114(18) 0.0336(9) Uani 1 1 d . . .
H45 H 0.7988 0.5083 0.0044 0.040 Uiso 1 1 calc R . .
C46 C 0.8353(3) 0.4054(2) 0.02592(19) 0.0399(10) Uani 1 1 d . . .
H46 H 0.8758 0.4086 -0.0037 0.048 Uiso 1 1 calc R . .
C47 C 0.8207(2) 0.3402(2) 0.06556(18) 0.0347(9) Uani 1 1 d . . .
H47 H 0.8509 0.2995 0.0617 0.042 Uiso 1 1 calc R . .
C48 C 0.6793(2) 0.52819(19) 0.07770(18) 0.0295(9) Uani 1 1 d . . .
H48A H 0.7023 0.5677 0.0497 0.035 Uiso 1 1 calc R . .
H48B H 0.6871 0.5248 0.1192 0.035 Uiso 1 1 calc R . .
C49 C 0.5852(2) 0.54330(18) 0.06159(16) 0.0256(8) Uani 1 1 d . . .
C50 C 0.5271(2) 0.52725(17) 0.10645(16) 0.0243(8) Uani 1 1 d . . .
C51 C 0.4418(2) 0.53331(18) 0.09440(17) 0.0258(8) Uani 1 1 d . . .
C52 C 0.4138(2) 0.5617(2) 0.03278(18) 0.0311(9) Uani 1 1 d . . .
H52 H 0.3560 0.5675 0.0224 0.037 Uiso 1 1 calc R . .
C53 C 0.4692(3) 0.5815(2) -0.01328(19) 0.0347(10) Uani 1 1 d . . .
H53 H 0.4483 0.6022 -0.0544 0.042 Uiso 1 1 calc R . .
C54 C 0.5542(3) 0.57110(19) 0.00064(17) 0.0319(9) Uani 1 1 d . . .
H54 H 0.5919 0.5827 -0.0309 0.038 Uiso 1 1 calc R . .
C55 C 0.3821(2) 0.5086(2) 0.14508(17) 0.0292(9) Uani 1 1 d . . .
H55A H 0.3321 0.5470 0.1387 0.035 Uiso 1 1 calc R . .
H55B H 0.4112 0.4971 0.1844 0.035 Uiso 1 1 calc R . .
C56 C 0.3527(2) 0.44487(19) 0.14798(16) 0.0266(8) Uani 1 1 d . . .
C57 C 0.4061(2) 0.37855(19) 0.17463(15) 0.0246(8) Uani 1 1 d . . .
C58 C 0.3822(2) 0.31894(19) 0.17687(17) 0.0275(8) Uani 1 1 d . . .
C59 C 0.3024(2) 0.3272(2) 0.15217(19) 0.0343(9) Uani 1 1 d . . .
H59 H 0.2851 0.2876 0.1534 0.041 Uiso 1 1 calc R . .
C60 C 0.2472(3) 0.3925(2) 0.1257(2) 0.0395(10) Uani 1 1 d . . .
H60 H 0.1932 0.3975 0.1086 0.047 Uiso 1 1 calc R . .
C61 C 0.2732(2) 0.4508(2) 0.12467(19) 0.0352(10) Uani 1 1 d . . .
H61 H 0.2355 0.4951 0.1077 0.042 Uiso 1 1 calc R . .
C62 C 0.4420(2) 0.24768(19) 0.20379(17) 0.0282(8) Uani 1 1 d . . .
H62A H 0.4112 0.2117 0.2077 0.034 Uiso 1 1 calc R . .
H62B H 0.4638 0.2382 0.2447 0.034 Uiso 1 1 calc R . .
C63 C 0.5483(2) 0.55856(19) 0.18689(17) 0.0279(8) Uani 1 1 d . . .
H63A H 0.4889 0.5719 0.1959 0.033 Uiso 1 1 calc R . .
H63B H 0.5629 0.5996 0.1542 0.033 Uiso 1 1 calc R . .
C64 C 0.6051(2) 0.5352(2) 0.24262(17) 0.0268(8) Uani 1 1 d . . .
H64A H 0.5854 0.5651 0.2644 0.032 Uiso 1 1 calc R . .
H64B H 0.6043 0.4868 0.2701 0.032 Uiso 1 1 calc R . .
C65 C 0.7496(2) 0.52255(17) 0.27035(15) 0.0210(7) Uani 1 1 d . . .
C66 C 0.7345(2) 0.49568(17) 0.33124(15) 0.0212(7) Uani 1 1 d . . .
H66 H 0.6800 0.4885 0.3434 0.025 Uiso 1 1 calc R . .
C67 C 0.7988(2) 0.47899(17) 0.37510(15) 0.0203(7) Uani 1 1 d . . .
H67 H 0.7869 0.4608 0.4166 0.024 Uiso 1 1 calc R . .
C68 C 0.8796(2) 0.48819(16) 0.35969(16) 0.0201(7) Uani 1 1 d . . .
C69 C 0.8936(2) 0.51576(18) 0.29747(16) 0.0235(8) Uani 1 1 d . . .
H69 H 0.9479 0.5232 0.2853 0.028 Uiso 1 1 calc R . .
C70 C 0.8296(2) 0.53263(19) 0.25282(17) 0.0271(8) Uani 1 1 d . . .
H70 H 0.8409 0.5507 0.2112 0.033 Uiso 1 1 calc R . .
O1K O 0.5537(2) 0.8162(2) 0.3575(2) 0.0382(10) Uani 0.68 1 d PDU A 1
O2K O 0.6859(3) 0.7820(2) 0.4007(2) 0.0268(10) Uani 0.68 1 d PDU A 1
C1K C 0.6660(4) 0.8552(4) 0.2958(3) 0.0329(16) Uani 0.68 1 d PDU A 1
H1K1 H 0.6780 0.8269 0.2724 0.049 Uiso 0.68 1 calc PR A 1
H1K2 H 0.7184 0.8655 0.3047 0.049 Uiso 0.68 1 calc PR A 1
H1K3 H 0.6256 0.8988 0.2722 0.049 Uiso 0.68 1 calc PR A 1
C2K C 0.6292(4) 0.8162(3) 0.3542(3) 0.0281(12) Uani 0.68 1 d PDU A 1
C3K C 0.6541(4) 0.7441(3) 0.4592(3) 0.0307(15) Uani 0.68 1 d PDU A 1
H3K1 H 0.6301 0.7067 0.4575 0.037 Uiso 0.68 1 calc PR A 1
H3K2 H 0.6092 0.7759 0.4696 0.037 Uiso 0.68 1 calc PR A 1
C4K C 0.7265(5) 0.7137(4) 0.5060(3) 0.0489(18) Uani 0.68 1 d PDU A 1
H4K1 H 0.7688 0.6798 0.4969 0.073 Uiso 0.68 1 calc PR A 1
H4K2 H 0.7060 0.6905 0.5461 0.073 Uiso 0.68 1 calc PR A 1
H4K3 H 0.7520 0.7507 0.5056 0.073 Uiso 0.68 1 calc PR A 1
O1FC O 0.5556(4) 0.7784(4) 0.4159(4) 0.039(2) Uani 0.32 1 d PDU B 2
O2FC O 0.6783(4) 0.7981(4) 0.3777(3) 0.0320(16) Uani 0.32 1 d PDU B 2
C1FC C 0.6830(8) 0.7315(7) 0.4831(4) 0.036(3) Uani 0.32 1 d PDU B 2
H1F1 H 0.6456 0.7261 0.5165 0.054 Uiso 0.32 1 calc PR B 2
H1F2 H 0.7245 0.7570 0.4856 0.054 Uiso 0.32 1 calc PR B 2
H1F3 H 0.7124 0.6856 0.4858 0.054 Uiso 0.32 1 calc PR B 2
C2FC C 0.6319(5) 0.7711(6) 0.4239(4) 0.030(2) Uani 0.32 1 d PDU B 2
C3FC C 0.6324(6) 0.8370(6) 0.3181(4) 0.032(2) Uani 0.32 1 d PDU B 2
H3Fa H 0.5865 0.8750 0.3191 0.038 Uiso 0.32 1 calc PR B 2
H3Fb H 0.6071 0.8059 0.3069 0.038 Uiso 0.32 1 calc PR B 2
C4FC C 0.6937(8) 0.8664(7) 0.2726(5) 0.045(3) Uani 0.32 1 d PDU B 2
H4F1 H 0.7086 0.9048 0.2784 0.068 Uiso 0.32 1 calc PR B 2
H4F2 H 0.6679 0.8834 0.2316 0.068 Uiso 0.32 1 calc PR B 2
H4F3 H 0.7447 0.8301 0.2780 0.068 Uiso 0.32 1 calc PR B 2
O1F O 0.4249(4) 0.7160(4) 0.1782(3) 0.136(2) Uani 1 1 d U . .
O2F O 0.3001(4) 0.6880(4) 0.1846(3) 0.124(2) Uani 1 1 d U . .
C1F C 0.3445(7) 0.7396(6) 0.0878(4) 0.146(4) Uani 1 1 d U . .
H1F4 H 0.3650 0.7820 0.0662 0.219 Uiso 1 1 calc R . .
H1F5 H 0.2838 0.7491 0.0782 0.219 Uiso 1 1 calc R . .
H1F6 H 0.3742 0.7034 0.0752 0.219 Uiso 1 1 calc R . .
C2F C 0.3604(6) 0.7157(4) 0.1538(4) 0.097(2) Uani 1 1 d U . .
C3F C 0.3131(7) 0.6567(6) 0.2518(4) 0.129(3) Uani 1 1 d U . .
H3F1 H 0.3690 0.6241 0.2645 0.155 Uiso 1 1 calc R . .
H3F2 H 0.3111 0.6935 0.2663 0.155 Uiso 1 1 calc R . .
C4F C 0.2458(8) 0.6193(6) 0.2780(4) 0.154(4) Uani 1 1 d U . .
H4F4 H 0.1907 0.6518 0.2649 0.231 Uiso 1 1 calc R . .
H4F5 H 0.2531 0.5991 0.3223 0.231 Uiso 1 1 calc R . .
H4F6 H 0.2491 0.5823 0.2642 0.231 Uiso 1 1 calc R . .
O7 O 0.75865(16) 0.72437(13) 0.22248(11) 0.0277(6) Uani 1 1 d . . .
O8 O 0.88484(16) 0.81217(12) 0.16697(11) 0.0262(6) Uani 1 1 d . . .
O9 O 0.83918(15) 1.00462(12) 0.23923(11) 0.0241(5) Uani 1 1 d . . .
O10 O 0.69490(15) 1.00597(13) 0.31619(11) 0.0266(6) Uani 1 1 d . . .
O11 O 0.77192(19) 0.93379(14) 0.16144(13) 0.0392(7) Uani 1 1 d . . .
H11 H 0.7951 0.8954 0.1609 0.059 Uiso 1 1 calc R . .
O12 O 0.96404(15) 0.90951(12) 0.20398(12) 0.0279(6) Uani 1 1 d . . .
H12A H 0.9341 0.9402 0.2134 0.042 Uiso 1 1 calc R . .
N5 N 0.43125(18) 0.72582(15) 0.37179(13) 0.0223(6) Uani 1 1 d . . .
H5A H 0.4698 0.7504 0.3645 0.027 Uiso 1 1 calc R . .
N6 N 0.38700(18) 0.86193(15) 0.40770(13) 0.0233(7) Uani 1 1 d . . .
H6A H 0.4376 0.8433 0.4004 0.028 Uiso 1 1 calc R . .
N7 N 0.47196(19) 0.77162(14) 0.53635(13) 0.0220(6) Uani 1 1 d . . .
H7A H 0.4511 0.7658 0.5063 0.026 Uiso 1 1 calc R . .
N8 N 0.51267(18) 0.63449(14) 0.50464(12) 0.0194(6) Uani 1 1 d . . .
H8A H 0.4643 0.6643 0.4895 0.023 Uiso 1 1 calc R . .
C71 C 0.4484(2) 0.65353(17) 0.39380(15) 0.0212(7) Uani 1 1 d . . .
C72 C 0.3715(3) 0.6357(2) 0.4001(2) 0.0402(11) Uani 1 1 d . . .
H72 H 0.3625 0.5900 0.4146 0.048 Uiso 1 1 calc R . .
C73 C 0.3083(3) 0.6980(2) 0.3810(2) 0.0436(11) Uani 1 1 d . . .
H73 H 0.2492 0.7011 0.3806 0.052 Uiso 1 1 calc R . .
C74 C 0.3462(2) 0.75297(19) 0.36306(16) 0.0249(8) Uani 1 1 d . . .
C75 C 0.3089(2) 0.83150(19) 0.33609(17) 0.0281(8) Uani 1 1 d . . .
C76 C 0.3118(2) 0.86135(18) 0.38262(17) 0.0245(8) Uani 1 1 d . . .
C77 C 0.2482(2) 0.8934(2) 0.40714(18) 0.0302(9) Uani 1 1 d . . .
H77 H 0.1895 0.8999 0.3993 0.036 Uiso 1 1 calc R . .
C78 C 0.2852(2) 0.91538(19) 0.44639(18) 0.0296(9) Uani 1 1 d . . .
H78 H 0.2553 0.9392 0.4689 0.036 Uiso 1 1 calc R . .
C79 C 0.3710(2) 0.89619(17) 0.44602(17) 0.0234(8) Uani 1 1 d . . .
C80 C 0.4420(2) 0.90388(17) 0.48014(17) 0.0243(8) Uani 1 1 d . . .
C81 C 0.4750(2) 0.83564(17) 0.53542(16) 0.0216(7) Uani 1 1 d . . .
C82 C 0.5121(2) 0.82187(19) 0.59091(17) 0.0287(8) Uani 1 1 d . . .
H82 H 0.5227 0.8554 0.6038 0.034 Uiso 1 1 calc R . .
C83 C 0.5319(2) 0.74813(19) 0.62545(17) 0.0250(8) Uani 1 1 d . . .
H83 H 0.5581 0.7242 0.6652 0.030 Uiso 1 1 calc R . .
C84 C 0.5062(2) 0.71838(17) 0.59100(15) 0.0210(7) Uani 1 1 d . . .
C85 C 0.5025(2) 0.64268(17) 0.60702(15) 0.0211(7) Uani 1 1 d . . .
C86 C 0.5481(2) 0.61538(17) 0.56220(15) 0.0185(7) Uani 1 1 d . . .
C87 C 0.6227(2) 0.56810(17) 0.56856(15) 0.0210(7) Uani 1 1 d . . .
H87 H 0.6609 0.5456 0.6033 0.025 Uiso 1 1 calc R . .
C88 C 0.6324(2) 0.55875(17) 0.51376(15) 0.0211(7) Uani 1 1 d . . .
H88 H 0.6787 0.5288 0.5057 0.025 Uiso 1 1 calc R . .
C89 C 0.5640(2) 0.60009(16) 0.47432(15) 0.0183(7) Uani 1 1 d . . .
C90 C 0.5373(2) 0.60978(17) 0.41086(15) 0.0198(7) Uani 1 1 d . . .
C91 C 0.5391(2) 0.53700(18) 0.41285(16) 0.0255(8) Uani 1 1 d . . .
H91A H 0.4994 0.5156 0.4418 0.038 Uiso 1 1 calc R . .
H91B H 0.5961 0.5077 0.4254 0.038 Uiso 1 1 calc R . .
H91C H 0.5228 0.5418 0.3725 0.038 Uiso 1 1 calc R . .
C92 C 0.4091(2) 0.63895(19) 0.60666(18) 0.0298(9) Uani 1 1 d . . .
H92A H 0.3803 0.6727 0.5677 0.045 Uiso 1 1 calc R . .
H92B H 0.3820 0.6496 0.6395 0.045 Uiso 1 1 calc R . .
H92C H 0.4055 0.5921 0.6126 0.045 Uiso 1 1 calc R . .
C93 C 0.5453(3) 0.59614(19) 0.67074(16) 0.0302(9) Uani 1 1 d . . .
H93A H 0.5463 0.5475 0.6801 0.045 Uiso 1 1 calc R . .
H93B H 0.5135 0.6096 0.7007 0.045 Uiso 1 1 calc R . .
H93C H 0.6032 0.6018 0.6719 0.045 Uiso 1 1 calc R . .
C94 C 0.4063(2) 0.96088(18) 0.50380(18) 0.0295(9) Uani 1 1 d . . .
H94A H 0.3869 1.0057 0.4693 0.044 Uiso 1 1 calc R . .
H94B H 0.4507 0.9641 0.5281 0.044 Uiso 1 1 calc R . .
H94C H 0.3589 0.9487 0.5288 0.044 Uiso 1 1 calc R . .
C95 C 0.2158(2) 0.8442(2) 0.3150(2) 0.0412(11) Uani 1 1 d . . .
H95A H 0.1843 0.8213 0.3498 0.062 Uiso 1 1 calc R . .
H95B H 0.2131 0.8251 0.2850 0.062 Uiso 1 1 calc R . .
H95C H 0.1908 0.8942 0.2968 0.062 Uiso 1 1 calc R . .
C96 C 0.3571(3) 0.8687(2) 0.28018(19) 0.0383(10) Uani 1 1 d . . .
H96A H 0.3290 0.9180 0.2607 0.057 Uiso 1 1 calc R . .
H96B H 0.3573 0.8476 0.2513 0.057 Uiso 1 1 calc R . .
H96C H 0.4153 0.8639 0.2932 0.057 Uiso 1 1 calc R . .
C97 C 0.5981(2) 0.64356(16) 0.36182(14) 0.0182(7) Uani 1 1 d . . .
C98 C 0.6817(2) 0.63933(17) 0.37571(15) 0.0210(7) Uani 1 1 d . . .
H98 H 0.7021 0.6185 0.4170 0.025 Uiso 1 1 calc R . .
C99 C 0.7372(2) 0.66504(17) 0.33030(16) 0.0217(8) Uani 1 1 d . . .
H99 H 0.7943 0.6609 0.3412 0.026 Uiso 1 1 calc R . .
C100 C 0.7089(2) 0.69631(17) 0.26987(15) 0.0205(7) Uani 1 1 d . . .
C101 C 0.6251(2) 0.70174(19) 0.25437(16) 0.0254(8) Uani 1 1 d . . .
H101 H 0.6050 0.7235 0.2130 0.031 Uiso 1 1 calc R . .
C102 C 0.5707(2) 0.67526(18) 0.29955(16) 0.0238(8) Uani 1 1 d . . .
H102 H 0.5141 0.6786 0.2883 0.029 Uiso 1 1 calc R . .
C103 C 0.8475(2) 0.70836(19) 0.23847(17) 0.0275(8) Uani 1 1 d . . .
H10A H 0.8693 0.6574 0.2581 0.033 Uiso 1 1 calc R . .
H10B H 0.8573 0.7281 0.2673 0.033 Uiso 1 1 calc R . .
C104 C 0.8926(3) 0.73939(18) 0.18096(18) 0.0312(9) Uani 1 1 d . . .
H10C H 0.9528 0.7150 0.1870 0.037 Uiso 1 1 calc R . .
H10D H 0.8668 0.7343 0.1471 0.037 Uiso 1 1 calc R . .
C105 C 0.9093(2) 0.84975(18) 0.10783(16) 0.0264(8) Uani 1 1 d . . .
C106 C 0.9926(2) 0.85753(19) 0.10022(17) 0.0286(9) Uani 1 1 d . . .
C107 C 1.0124(3) 0.8991(2) 0.04147(18) 0.0365(10) Uani 1 1 d . . .
H107 H 1.0683 0.9055 0.0347 0.044 Uiso 1 1 calc R . .
C108 C 0.9523(3) 0.9306(2) -0.00639(19) 0.0432(11) Uani 1 1 d . . .
H108 H 0.9673 0.9580 -0.0456 0.052 Uiso 1 1 calc R . .
C109 C 0.8696(3) 0.9223(2) 0.00274(18) 0.0386(10) Uani 1 1 d . . .
H109 H 0.8286 0.9442 -0.0304 0.046 Uiso 1 1 calc R . .
C110 C 0.8463(3) 0.88163(19) 0.06085(17) 0.0308(9) Uani 1 1 d . . .
C111 C 0.7540(3) 0.8779(2) 0.07153(19) 0.0339(9) Uani 1 1 d . . .
H11A H 0.7314 0.8665 0.0404 0.041 Uiso 1 1 calc R . .
H11B H 0.7506 0.8404 0.1117 0.041 Uiso 1 1 calc R . .
C112 C 0.7006(3) 0.9460(2) 0.06893(18) 0.0337(9) Uani 1 1 d . . .
C113 C 0.7149(2) 0.9708(2) 0.11281(18) 0.0302(9) Uani 1 1 d . . .
C114 C 0.6702(2) 1.0361(2) 0.10798(18) 0.0327(9) Uani 1 1 d . . .
C115 C 0.6078(3) 1.0751(2) 0.0612(2) 0.0443(11) Uani 1 1 d . . .
H115 H 0.5764 1.1190 0.0582 0.053 Uiso 1 1 calc R . .
C116 C 0.5908(3) 1.0511(3) 0.0190(2) 0.0522(13) Uani 1 1 d . . .
H116 H 0.5473 1.0776 -0.0121 0.063 Uiso 1 1 calc R . .
C117 C 0.6383(3) 0.9875(2) 0.0229(2) 0.0462(11) Uani 1 1 d . . .
H117 H 0.6279 0.9718 -0.0069 0.055 Uiso 1 1 calc R . .
C118 C 0.6946(2) 1.0634(2) 0.15297(19) 0.0324(9) Uani 1 1 d . . .
H11C H 0.6505 1.1041 0.1507 0.039 Uiso 1 1 calc R . .
H11D H 0.6987 1.0269 0.1947 0.039 Uiso 1 1 calc R . .
C119 C 0.7790(2) 1.08397(18) 0.13836(17) 0.0267(8) Uani 1 1 d . . .
C120 C 0.8479(2) 1.05556(17) 0.18140(16) 0.0250(8) Uani 1 1 d . . .
C121 C 0.9278(2) 1.07181(18) 0.16738(17) 0.0255(8) Uani 1 1 d . . .
C122 C 0.9357(3) 1.1219(2) 0.10950(18) 0.0333(9) Uani 1 1 d . . .
H122 H 0.9877 1.1358 0.0997 0.040 Uiso 1 1 calc R . .
C123 C 0.8687(3) 1.1512(2) 0.06650(19) 0.0367(10) Uani 1 1 d . . .
H123 H 0.8749 1.1850 0.0274 0.044 Uiso 1 1 calc R . .
C124 C 0.7919(3) 1.1312(2) 0.08030(19) 0.0350(10) Uani 1 1 d . . .
H124 H 0.7475 1.1501 0.0497 0.042 Uiso 1 1 calc R . .
C125 C 1.0056(2) 1.0322(2) 0.21031(17) 0.0284(8) Uani 1 1 d . . .
H12B H 0.9881 1.0051 0.2510 0.034 Uiso 1 1 calc R . .
H12C H 1.0356 1.0656 0.2138 0.034 Uiso 1 1 calc R . .
C126 C 1.0652(2) 0.98344(19) 0.18845(16) 0.0272(8) Uani 1 1 d . . .
C127 C 1.0399(2) 0.92694(18) 0.18496(16) 0.0249(8) Uani 1 1 d . . .
C128 C 1.0916(2) 0.88369(19) 0.16131(17) 0.0299(9) Uani 1 1 d . . .
C129 C 1.1711(3) 0.8973(2) 0.14293(19) 0.0362(10) Uani 1 1 d . . .
H129 H 1.2074 0.8684 0.1272 0.043 Uiso 1 1 calc R . .
C130 C 1.1977(3) 0.9516(2) 0.14713(19) 0.0383(10) Uani 1 1 d . . .
H130 H 1.2520 0.9593 0.1352 0.046 Uiso 1 1 calc R . .
C131 C 1.1445(2) 0.9947(2) 0.16890(18) 0.0337(9) Uani 1 1 d . . .
H131 H 1.1622 1.0328 0.1706 0.040 Uiso 1 1 calc R . .
C132 C 1.0592(2) 0.8272(2) 0.15307(18) 0.0330(9) Uani 1 1 d . . .
H13A H 1.0344 0.8003 0.1908 0.040 Uiso 1 1 calc R . .
H13B H 1.1071 0.7950 0.1456 0.040 Uiso 1 1 calc R . .
C133 C 0.8293(2) 1.03040(19) 0.28627(16) 0.0270(8) Uani 1 1 d . . .
H13C H 0.7977 1.0795 0.2691 0.032 Uiso 1 1 calc R . .
H13D H 0.8855 1.0281 0.3023 0.032 Uiso 1 1 calc R . .
C134 C 0.7823(2) 0.9873(2) 0.33682(17) 0.0272(8) Uani 1 1 d . . .
H13E H 0.8057 0.9373 0.3476 0.033 Uiso 1 1 calc R . .
H13F H 0.7881 0.9964 0.3732 0.033 Uiso 1 1 calc R . .
C135 C 0.6384(2) 0.97887(17) 0.35845(16) 0.0223(8) Uani 1 1 d . . .
C136 C 0.5533(2) 1.00357(18) 0.33826(17) 0.0267(8) Uani 1 1 d . . .
H136 H 0.5374 1.0373 0.2980 0.032 Uiso 1 1 calc R . .
C137 C 0.4916(2) 0.97868(19) 0.37724(18) 0.0281(8) Uani 1 1 d . . .
H137 H 0.4339 0.9963 0.3631 0.034 Uiso 1 1 calc R . .
C138 C 0.5126(2) 0.92804(17) 0.43707(16) 0.0211(7) Uani 1 1 d . . .
C139 C 0.5980(2) 0.90460(17) 0.45643(16) 0.0211(7) Uani 1 1 d . . .
H139 H 0.6140 0.8712 0.4967 0.025 Uiso 1 1 calc R . .
C140 C 0.6611(2) 0.92935(17) 0.41764(16) 0.0230(8) Uani 1 1 d . . .
H140 H 0.7188 0.9124 0.4318 0.028 Uiso 1 1 calc R . .
O1A O 0.4136(6) 1.0873(5) 0.1903(4) 0.118(3) Uani 0.62 1 d PDU C 1
O2A O 0.4102(7) 1.0296(4) 0.1334(4) 0.087(2) Uani 0.62 1 d PDU C 1
C1A C 0.3190(10) 1.1403(7) 0.1049(7) 0.104(5) Uani 0.62 1 d PDU C 1
H1A1 H 0.2686 1.1250 0.0999 0.156 Uiso 0.62 1 calc PR C 1
H1A2 H 0.3442 1.1587 0.0658 0.156 Uiso 0.62 1 calc PR C 1
H1A3 H 0.3032 1.1767 0.1200 0.156 Uiso 0.62 1 calc PR C 1
C2A C 0.3755(9) 1.0860(6) 0.1449(6) 0.091(3) Uani 0.62 1 d PDU C 1
C3A C 0.4789(9) 0.9755(6) 0.1763(6) 0.075(2) Uani 0.62 1 d PDU C 1
H3A1 H 0.4614 0.9572 0.2184 0.090 Uiso 0.62 1 calc PR C 1
H3A2 H 0.5311 0.9923 0.1748 0.090 Uiso 0.62 1 calc PR C 1
C4A C 0.4888(11) 0.9190(6) 0.1468(7) 0.098(4) Uani 0.62 1 d PDU C 1
H4A1 H 0.4348 0.9060 0.1470 0.148 Uiso 0.62 1 calc PR C 1
H4A2 H 0.5321 0.8776 0.1707 0.148 Uiso 0.62 1 calc PR C 1
H4A3 H 0.5054 0.9394 0.1051 0.148 Uiso 0.62 1 calc PR C 1
O1FD O 0.5020(9) 0.9750(7) 0.2150(6) 0.108(4) Uani 0.38 1 d PDU D 2
O2FD O 0.4105(11) 1.0173(7) 0.1368(7) 0.086(3) Uani 0.38 1 d PDU D 2
C1FD C 0.5078(16) 0.9091(8) 0.1591(10) 0.083(5) Uani 0.38 1 d PDU D 2
H1F7 H 0.5560 0.8798 0.1878 0.124 Uiso 0.38 1 calc PR D 2
H1F8 H 0.5259 0.9222 0.1176 0.124 Uiso 0.38 1 calc PR D 2
H1F9 H 0.4634 0.8835 0.1648 0.124 Uiso 0.38 1 calc PR D 2
C2FD C 0.4780(14) 0.9664(8) 0.1687(8) 0.075(3) Uani 0.38 1 d PDU D 2
C3FD C 0.3919(13) 1.0806(9) 0.1505(11) 0.090(3) Uani 0.38 1 d PDU D 2
H3F3 H 0.4392 1.1043 0.1423 0.108 Uiso 0.38 1 calc PR D 2
H3F4 H 0.3745 1.0705 0.1922 0.108 Uiso 0.38 1 calc PR D 2
C4FD C 0.3128(15) 1.1225(11) 0.0993(13) 0.097(6) Uani 0.38 1 d PDU D 2
H4F7 H 0.3341 1.1485 0.0603 0.145 Uiso 0.38 1 calc PR D 2
H4F8 H 0.2729 1.1548 0.1118 0.145 Uiso 0.38 1 calc PR D 2
H4F9 H 0.2840 1.0892 0.0952 0.145 Uiso 0.38 1 calc PR D 2
O1FA O 0.9215(3) 0.3222(3) 0.3462(3) 0.0355(13) Uani 0.50 1 d PU E 1
O2FA O 0.7976(6) 0.3156(4) 0.3907(3) 0.0288(17) Uani 0.50 1 d PU E 1
C1FA C 0.7978(8) 0.3421(6) 0.2868(5) 0.037(3) Uani 0.50 1 d PU E 1
H1FX H 0.8317 0.3609 0.2522 0.055 Uiso 0.50 1 calc PR E 1
H1FY H 0.7453 0.3766 0.2828 0.055 Uiso 0.50 1 calc PR E 1
H1FZ H 0.7844 0.2998 0.2878 0.055 Uiso 0.50 1 calc PR E 1
C2FA C 0.8470(6) 0.3253(4) 0.3447(5) 0.0288(17) Uani 0.50 1 d PU E 1
C3FA C 0.8431(6) 0.2994(5) 0.4484(5) 0.0284(19) Uani 0.50 1 d PU E 1
H3F5 H 0.8649 0.3396 0.4458 0.034 Uiso 0.50 1 calc PR E 1
H3F6 H 0.8913 0.2590 0.4576 0.034 Uiso 0.50 1 calc PR E 1
C4FA C 0.7816(8) 0.2833(6) 0.4965(5) 0.049(3) Uani 0.50 1 d PU E 1
H4FX H 0.7355 0.3243 0.4878 0.073 Uiso 0.50 1 calc PR E 1
H4FY H 0.8102 0.2702 0.5359 0.073 Uiso 0.50 1 calc PR E 1
H4FZ H 0.7587 0.2447 0.4975 0.073 Uiso 0.50 1 calc PR E 1
O1FB O 0.9292(3) 0.3038(3) 0.4141(2) 0.0305(12) Uani 0.50 1 d PU F 2
O2FB O 0.8029(6) 0.3223(5) 0.3705(4) 0.0293(18) Uani 0.50 1 d PU F 2
C1FB C 0.8113(7) 0.2898(6) 0.4758(5) 0.033(2) Uani 0.50 1 d PU F 2
H1FA H 0.8529 0.2614 0.5099 0.050 Uiso 0.50 1 calc PR F 2
H1FB H 0.7683 0.2643 0.4765 0.050 Uiso 0.50 1 calc PR F 2
H1FC H 0.7846 0.3333 0.4790 0.050 Uiso 0.50 1 calc PR F 2
C2FB C 0.8535(6) 0.3052(4) 0.4190(4) 0.0245(17) Uani 0.50 1 d PU F 2
C3FB C 0.8416(6) 0.3377(4) 0.3131(5) 0.0276(18) Uani 0.50 1 d PU F 2
H3F7 H 0.8865 0.2974 0.3154 0.033 Uiso 0.50 1 calc PR F 2
H3F8 H 0.8672 0.3781 0.3028 0.033 Uiso 0.50 1 calc PR F 2
C4FB C 0.7751(8) 0.3531(6) 0.2667(5) 0.038(3) Uani 0.50 1 d PU F 2
H4FA H 0.7479 0.3138 0.2786 0.057 Uiso 0.50 1 calc PR F 2
H4FB H 0.8001 0.3608 0.2278 0.057 Uiso 0.50 1 calc PR F 2
H4FC H 0.7329 0.3948 0.2630 0.057 Uiso 0.50 1 calc PR F 2
O1G O 0.1366(7) 1.1731(6) 0.1628(5) 0.121(5) Uani 0.428(9) 1 d PDU G 1
O2G O 0.1199(9) 1.1815(7) 0.2501(5) 0.114(6) Uani 0.428(9) 1 d PDU G 1
C1G C 0.0252(12) 1.2603(10) 0.1662(10) 0.186(15) Uani 0.428(9) 1 d PDU G 1
H1G1 H 0.0440 1.3041 0.1497 0.279 Uiso 0.428(9) 1 d PR G 1
H1G2 H -0.0145 1.2605 0.1974 0.279 Uiso 0.428(9) 1 d PR G 1
H1G3 H -0.0026 1.2553 0.1336 0.279 Uiso 0.428(9) 1 d PR G 1
C2G C 0.0917(6) 1.2068(5) 0.1911(5) 0.057(4) Uani 0.428(9) 1 d PDU G 1
C3G C 0.2131(11) 1.1519(9) 0.2655(12) 0.171(11) Uani 0.428(9) 1 d PDU G 1
H3G1 H 0.2351 1.1647 0.2960 0.205 Uiso 0.428(9) 1 calc PR G 1
H3G2 H 0.2468 1.1640 0.2294 0.205 Uiso 0.428(9) 1 calc PR G 1
C4G C 0.2047(14) 1.0712(7) 0.2934(9) 0.089(6) Uani 0.428(9) 1 d PDU G 1
H4G1 H 0.1779 1.0602 0.3321 0.133 Uiso 0.428(9) 1 calc PR G 1
H4G2 H 0.2610 1.0405 0.2999 0.133 Uiso 0.428(9) 1 calc PR G 1
H4G3 H 0.1703 1.0644 0.2650 0.133 Uiso 0.428(9) 1 calc PR G 1
O1GA O 0.2492(9) 1.1584(8) 0.2151(8) 0.278(11) Uani 0.572(9) 1 d PDU G 2
O2GA O 0.1151(6) 1.1631(6) 0.2371(5) 0.101(4) Uani 0.572(9) 1 d PDU G 2
C1GA C 0.2236(12) 1.0825(9) 0.3104(6) 0.136(8) Uani 0.572(9) 1 d PDU G 2
H1G4 H 0.2100 1.0396 0.3130 0.204 Uiso 0.572(9) 1 calc PR G 2
H1G5 H 0.1949 1.0957 0.3415 0.204 Uiso 0.572(9) 1 calc PR G 2
H1G6 H 0.2847 1.0750 0.3169 0.204 Uiso 0.572(9) 1 calc PR G 2
C2GA C 0.1980(7) 1.1329(5) 0.2559(5) 0.102(5) Uani 0.572(9) 1 d PDU G 2
C3GA C 0.1051(10) 1.2234(11) 0.1752(8) 0.179(10) Uani 0.572(9) 1 d PDU G 2
H3G3 H 0.1199 1.2085 0.1419 0.215 Uiso 0.572(9) 1 calc PR G 2
H3G4 H 0.1356 1.2590 0.1730 0.215 Uiso 0.572(9) 1 calc PR G 2
C4GA C 0.0027(7) 1.2468(6) 0.1797(6) 0.066(3) Uani 0.572(9) 1 d PDU G 2
H4G4 H -0.0252 1.2144 0.1733 0.099 Uiso 0.572(9) 1 calc PR G 2
H4G5 H -0.0189 1.2938 0.1487 0.099 Uiso 0.572(9) 1 calc PR G 2
H4G6 H -0.0087 1.2462 0.2199 0.099 Uiso 0.572(9) 1 calc PR G 2

loop_
_atom_site_aniso_label
_atom_site_aniso_U_11
_atom_site_aniso_U_22
_atom_site_aniso_U_33
_atom_site_aniso_U_23
_atom_site_aniso_U_13
_atom_site_aniso_U_12
O1 0.0241(13) 0.0369(14) 0.0262(13) -0.0169(11) 0.0017(11) -0.0075(11)
O2 0.0309(14) 0.0191(12) 0.0181(12) -0.0078(10) -0.0016(10) -0.0039(10)
O3 0.0318(14) 0.0220(12) 0.0224(12) -0.0122(10) -0.0082(11) 0.0003(10)
O4 0.0256(13) 0.0350(14) 0.0199(12) -0.0104(11) -0.0012(10) -0.0100(11)
O5 0.0248(14) 0.0306(14) 0.0361(15) -0.0198(12) -0.0042(11) -0.0019(11)
O6 0.0371(16) 0.0221(13) 0.0369(15) -0.0080(12) 0.0146(12) -0.0013(12)
N1 0.0304(17) 0.0144(14) 0.0226(15) -0.0055(12) -0.0009(13) -0.0074(12)
N2 0.0148(15) 0.0246(15) 0.0331(17) -0.0144(13) -0.0001(12) -0.0017(12)
N3 0.0199(15) 0.0226(15) 0.0323(17) -0.0116(13) 0.0045(13) -0.0097(12)
N4 0.0191(15) 0.0174(14) 0.0245(15) -0.0102(12) -0.0003(12) -0.0033(11)
C1 0.0189(18) 0.0191(17) 0.0236(18) -0.0091(14) -0.0043(14) -0.0014(14)
C2 0.028(2) 0.0240(18) 0.0277(19) -0.0068(16) 0.0029(16) -0.0091(15)
C3 0.032(2) 0.0179(17) 0.037(2) -0.0104(16) -0.0006(17) -0.0083(15)
C4 0.0195(18) 0.0161(16) 0.0287(19) -0.0082(15) -0.0069(15) -0.0018(14)
C5 0.0241(19) 0.0198(17) 0.0307(19) -0.0146(15) -0.0032(15) -0.0022(14)
C6 0.0203(18) 0.0234(18) 0.0293(19) -0.0151(15) -0.0009(15) -0.0006(14)
C7 0.022(2) 0.030(2) 0.042(2) -0.0179(18) -0.0050(17) 0.0040(16)
C8 0.0184(19) 0.039(2) 0.048(2) -0.0257(19) 0.0065(17) -0.0068(16)
C9 0.0177(18) 0.034(2) 0.034(2) -0.0209(17) 0.0059(15) -0.0081(15)
C10 0.0233(19) 0.036(2) 0.033(2) -0.0172(17) 0.0077(16) -0.0111(16)
C11 0.0195(19) 0.0292(19) 0.031(2) -0.0119(16) 0.0029(15) -0.0073(15)
C12 0.022(2) 0.064(3) 0.090(4) -0.055(3) 0.019(2) -0.021(2)
C13 0.031(2) 0.049(2) 0.070(3) -0.039(2) 0.009(2) -0.0225(19)
C14 0.0237(18) 0.0175(16) 0.0210(17) -0.0048(14) -0.0013(14) -0.0070(14)
C15 0.0251(19) 0.0140(16) 0.0209(17) -0.0061(14) -0.0022(14) -0.0046(14)
C16 0.0218(18) 0.0143(16) 0.0224(17) -0.0090(14) -0.0055(14) -0.0021(13)
C17 0.0214(18) 0.0204(17) 0.0282(19) -0.0119(15) -0.0078(15) 0.0020(14)
C18 0.0234(19) 0.0273(18) 0.0222(18) -0.0125(15) 0.0006(14) -0.0075(15)
C19 0.0217(18) 0.0210(17) 0.0193(17) -0.0089(14) -0.0012(14) -0.0089(14)
C20 0.0252(19) 0.0166(16) 0.0232(18) -0.0059(14) -0.0036(14) -0.0048(14)
C21 0.030(2) 0.0180(18) 0.041(2) -0.0130(16) -0.0078(17) 0.0016(15)
C22 0.029(2) 0.050(3) 0.051(3) -0.024(2) 0.0165(19) -0.0111(19)
C23 0.043(3) 0.048(3) 0.036(2) -0.020(2) -0.0011(19) -0.008(2)
C24 0.033(2) 0.0162(17) 0.032(2) -0.0100(15) -0.0067(16) -0.0057(15)
C25 0.031(2) 0.028(2) 0.034(2) -0.0113(17) -0.0131(17) -0.0035(16)
C26 0.052(3) 0.026(2) 0.0226(19) -0.0079(16) -0.0018(18) -0.0110(18)
C27 0.0244(19) 0.0146(16) 0.0286(19) -0.0111(14) -0.0005(15) -0.0042(14)
C28 0.0212(19) 0.0296(19) 0.036(2) -0.0201(17) 0.0067(16) -0.0077(15)
C29 0.030(2) 0.033(2) 0.0277(19) -0.0179(16) 0.0034(16) -0.0095(16)
C30 0.0277(19) 0.0158(16) 0.0210(17) -0.0085(14) -0.0032(14) -0.0034(14)
C31 0.0189(18) 0.0204(17) 0.0240(18) -0.0079(14) 0.0037(14) -0.0052(14)
C32 0.0266(19) 0.0177(17) 0.0242(18) -0.0102(14) 0.0006(15) -0.0051(14)
C33 0.0237(19) 0.0283(19) 0.0247(19) -0.0075(16) 0.0006(15) -0.0062(15)
C34 0.0259(19) 0.0239(18) 0.0244(19) -0.0044(15) 0.0004(15) -0.0113(15)
C35 0.029(2) 0.0180(17) 0.0207(18) -0.0075(14) 0.0002(15) -0.0028(14)
C36 0.027(2) 0.0198(17) 0.0263(19) -0.0089(15) -0.0006(15) 0.0018(15)
C37 0.037(2) 0.0272(19) 0.026(2) -0.0115(16) 0.0062(17) -0.0024(17)
C38 0.048(3) 0.028(2) 0.028(2) -0.0155(17) -0.0066(18) 0.0011(18)
C39 0.034(2) 0.0228(18) 0.029(2) -0.0110(16) -0.0069(17) -0.0016(16)
C40 0.029(2) 0.0156(17) 0.0289(19) -0.0082(15) 0.0003(16) -0.0032(14)
C41 0.024(2) 0.0279(19) 0.034(2) -0.0137(17) 0.0032(16) -0.0010(16)
C42 0.0201(19) 0.0266(19) 0.032(2) -0.0104(16) -0.0021(15) -0.0007(15)
C43 0.0212(19) 0.0289(19) 0.0245(19) -0.0080(16) 0.0006(15) -0.0043(15)
C44 0.0198(18) 0.0279(19) 0.0283(19) -0.0096(16) -0.0060(15) -0.0049(15)
C45 0.034(2) 0.034(2) 0.028(2) -0.0063(17) 0.0017(17) -0.0121(18)
C46 0.037(2) 0.047(3) 0.035(2) -0.015(2) 0.0154(18) -0.014(2)
C47 0.028(2) 0.039(2) 0.036(2) -0.0183(18) 0.0006(17) 0.0026(17)
C48 0.034(2) 0.0273(19) 0.029(2) -0.0096(16) -0.0008(16) -0.0137(16)
C49 0.031(2) 0.0215(17) 0.0256(19) -0.0127(15) -0.0047(15) -0.0014(15)
C50 0.031(2) 0.0183(17) 0.0218(18) -0.0090(14) -0.0102(15) 0.0001(15)
C51 0.028(2) 0.0230(18) 0.0287(19) -0.0152(15) -0.0037(15) 0.0005(15)
C52 0.029(2) 0.033(2) 0.033(2) -0.0184(17) -0.0113(17) 0.0021(16)
C53 0.040(2) 0.029(2) 0.031(2) -0.0131(17) -0.0114(18) 0.0016(18)
C54 0.041(2) 0.027(2) 0.026(2) -0.0103(16) -0.0015(17) -0.0054(17)
C55 0.030(2) 0.032(2) 0.028(2) -0.0177(17) -0.0032(16) 0.0001(16)
C56 0.027(2) 0.0303(19) 0.0240(19) -0.0126(16) 0.0013(15) -0.0056(16)
C57 0.0228(19) 0.037(2) 0.0179(17) -0.0154(15) 0.0032(14) -0.0067(16)
C58 0.028(2) 0.0299(19) 0.0264(19) -0.0132(16) 0.0051(15) -0.0069(16)
C59 0.025(2) 0.038(2) 0.039(2) -0.0129(18) -0.0001(17) -0.0090(17)
C60 0.028(2) 0.046(3) 0.040(2) -0.013(2) -0.0039(18) -0.0100(19)
C61 0.026(2) 0.037(2) 0.038(2) -0.0138(18) 0.0002(17) 0.0004(17)
C62 0.031(2) 0.030(2) 0.0246(19) -0.0090(16) 0.0010(16) -0.0130(16)
C63 0.032(2) 0.0241(18) 0.032(2) -0.0166(16) -0.0047(16) -0.0038(16)
C64 0.0225(19) 0.033(2) 0.031(2) -0.0197(16) -0.0015(15) -0.0037(15)
C65 0.0262(19) 0.0171(16) 0.0185(17) -0.0069(14) -0.0057(14) -0.0025(14)
C66 0.0211(18) 0.0222(17) 0.0247(18) -0.0120(14) 0.0020(14) -0.0087(14)
C67 0.0239(18) 0.0192(17) 0.0179(17) -0.0071(14) -0.0008(14) -0.0062(14)
C68 0.0230(18) 0.0119(15) 0.0259(18) -0.0088(14) -0.0015(14) -0.0022(13)
C69 0.0194(18) 0.0257(18) 0.0225(18) -0.0058(15) 0.0009(14) -0.0074(14)
C70 0.031(2) 0.0269(19) 0.0227(18) -0.0092(15) 0.0023(15) -0.0081(16)
O1K 0.019(2) 0.035(2) 0.069(3) -0.028(2) 0.0058(19) -0.0092(16)
O2K 0.023(2) 0.024(2) 0.036(2) -0.0134(18) 0.0093(18) -0.0104(16)
C1K 0.032(4) 0.029(3) 0.039(4) -0.014(3) 0.003(3) -0.009(3)
C2K 0.027(3) 0.024(2) 0.040(3) -0.019(2) 0.004(2) -0.006(2)
C3K 0.037(3) 0.027(3) 0.033(3) -0.015(3) 0.018(3) -0.015(2)
C4K 0.068(5) 0.055(4) 0.027(3) -0.010(3) 0.005(3) -0.035(4)
O1FC 0.022(4) 0.040(4) 0.059(5) -0.024(4) 0.003(4) -0.008(3)
O2FC 0.030(3) 0.032(3) 0.037(3) -0.016(3) 0.004(3) -0.009(3)
C1FC 0.038(6) 0.036(6) 0.028(6) -0.007(5) 0.007(5) -0.009(5)
C2FC 0.029(4) 0.029(3) 0.039(4) -0.017(3) 0.004(3) -0.013(3)
C3FC 0.030(4) 0.031(4) 0.039(4) -0.018(3) 0.004(4) -0.010(3)
C4FC 0.058(7) 0.035(6) 0.043(6) -0.018(5) -0.003(6) -0.008(5)
O1F 0.124(5) 0.166(6) 0.124(5) -0.061(4) -0.003(4) -0.039(4)
O2F 0.132(4) 0.175(5) 0.081(3) -0.062(3) 0.019(3) -0.050(4)
C1F 0.145(8) 0.185(9) 0.066(5) -0.024(6) 0.017(5) -0.012(7)
C2F 0.104(5) 0.110(5) 0.083(4) -0.049(4) 0.027(4) -0.024(4)
C3F 0.145(6) 0.178(7) 0.081(5) -0.062(5) 0.024(5) -0.053(6)
C4F 0.206(10) 0.173(9) 0.098(6) -0.046(6) 0.045(7) -0.100(8)
O7 0.0302(14) 0.0307(14) 0.0195(13) -0.0051(11) 0.0084(11) -0.0129(11)
O8 0.0364(15) 0.0197(12) 0.0208(12) -0.0063(10) 0.0109(11) -0.0086(11)
O9 0.0296(14) 0.0223(12) 0.0215(12) -0.0095(10) 0.0055(10) -0.0074(10)
O10 0.0233(13) 0.0274(13) 0.0257(13) -0.0057(11) 0.0057(10) -0.0101(11)
O11 0.0462(18) 0.0350(15) 0.0355(15) -0.0208(13) -0.0090(13) 0.0068(13)
O12 0.0246(14) 0.0229(13) 0.0334(14) -0.0090(11) 0.0109(11) -0.0064(11)
N5 0.0192(15) 0.0222(15) 0.0264(16) -0.0091(13) 0.0019(12) -0.0083(12)
N6 0.0159(15) 0.0225(15) 0.0316(16) -0.0122(13) 0.0032(12) -0.0028(12)
N7 0.0313(17) 0.0180(14) 0.0216(15) -0.0107(12) 0.0059(12) -0.0110(12)
N8 0.0218(15) 0.0163(14) 0.0219(15) -0.0099(12) 0.0016(12) -0.0036(11)
C71 0.0270(19) 0.0219(17) 0.0185(17) -0.0104(14) 0.0040(14) -0.0093(14)
C72 0.031(2) 0.032(2) 0.068(3) -0.025(2) 0.007(2) -0.0191(18)
C73 0.019(2) 0.041(2) 0.076(3) -0.026(2) -0.003(2) -0.0118(18)
C74 0.0186(18) 0.032(2) 0.0260(19) -0.0133(16) 0.0016(15) -0.0076(15)
C75 0.0197(19) 0.031(2) 0.031(2) -0.0095(16) -0.0038(15) -0.0058(15)
C76 0.0152(17) 0.0193(17) 0.032(2) -0.0036(15) -0.0022(15) -0.0024(14)
C77 0.0152(18) 0.031(2) 0.041(2) -0.0135(18) 0.0037(16) -0.0031(15)
C78 0.023(2) 0.0229(18) 0.043(2) -0.0149(17) 0.0063(17) -0.0035(15)
C79 0.0202(18) 0.0158(16) 0.031(2) -0.0078(15) 0.0038(15) -0.0029(14)
C80 0.0254(19) 0.0184(17) 0.033(2) -0.0142(15) 0.0086(15) -0.0065(14)
C81 0.0215(18) 0.0188(16) 0.0306(19) -0.0150(15) 0.0101(15) -0.0083(14)
C82 0.032(2) 0.0280(19) 0.036(2) -0.0207(17) 0.0055(17) -0.0121(16)
C83 0.0254(19) 0.0278(19) 0.0269(19) -0.0153(16) 0.0020(15) -0.0080(15)
C84 0.0251(19) 0.0210(17) 0.0208(17) -0.0114(14) 0.0085(14) -0.0081(14)
C85 0.0254(19) 0.0201(17) 0.0187(17) -0.0080(14) 0.0040(14) -0.0076(14)
C86 0.0243(18) 0.0168(16) 0.0165(16) -0.0057(13) 0.0020(13) -0.0111(14)
C87 0.0226(18) 0.0195(17) 0.0193(17) -0.0071(14) 0.0011(14) -0.0034(14)
C88 0.0247(19) 0.0159(16) 0.0215(17) -0.0082(14) 0.0061(14) -0.0022(14)
C89 0.0255(18) 0.0158(16) 0.0182(16) -0.0093(13) 0.0102(14) -0.0105(14)
C90 0.0245(18) 0.0199(17) 0.0193(17) -0.0107(14) 0.0030(14) -0.0084(14)
C91 0.036(2) 0.0198(17) 0.0261(19) -0.0132(15) 0.0040(16) -0.0089(15)
C92 0.032(2) 0.0266(19) 0.033(2) -0.0120(16) 0.0129(17) -0.0143(16)
C93 0.044(2) 0.0260(19) 0.0218(19) -0.0116(15) 0.0063(17) -0.0087(17)
C94 0.031(2) 0.0211(18) 0.041(2) -0.0174(16) 0.0123(17) -0.0066(15)
C95 0.023(2) 0.050(3) 0.042(2) -0.013(2) -0.0098(18) -0.0024(19)
C96 0.031(2) 0.041(2) 0.032(2) -0.0060(19) -0.0003(18) -0.0039(18)
C97 0.0278(19) 0.0138(15) 0.0163(16) -0.0086(13) 0.0054(14) -0.0070(14)
C98 0.0265(19) 0.0193(17) 0.0172(17) -0.0066(14) 0.0010(14) -0.0071(14)
C99 0.0231(18) 0.0168(16) 0.0245(18) -0.0077(14) 0.0004(14) -0.0047(14)
C100 0.0285(19) 0.0154(16) 0.0179(17) -0.0070(13) 0.0051(14) -0.0058(14)
C101 0.029(2) 0.0280(19) 0.0175(17) -0.0076(15) -0.0006(15) -0.0055(16)
C102 0.0233(19) 0.0290(19) 0.0242(18) -0.0149(15) 0.0012(15) -0.0080(15)
C103 0.025(2) 0.0213(18) 0.029(2) -0.0041(15) 0.0055(16) -0.0046(15)
C104 0.037(2) 0.0170(17) 0.035(2) -0.0077(16) 0.0166(17) -0.0047(16)
C105 0.038(2) 0.0188(17) 0.0195(18) -0.0051(14) 0.0085(16) -0.0071(16)
C106 0.038(2) 0.0219(18) 0.0245(19) -0.0091(15) 0.0111(16) -0.0075(16)
C107 0.043(2) 0.038(2) 0.026(2) -0.0080(18) 0.0139(18) -0.0168(19)
C108 0.067(3) 0.036(2) 0.025(2) -0.0092(18) 0.018(2) -0.017(2)
C109 0.053(3) 0.037(2) 0.022(2) -0.0090(17) 0.0026(19) -0.008(2)
C110 0.047(2) 0.0259(19) 0.0239(19) -0.0144(16) 0.0076(17) -0.0099(17)
C111 0.042(2) 0.031(2) 0.033(2) -0.0154(17) -0.0017(18) -0.0117(18)
C112 0.034(2) 0.035(2) 0.035(2) -0.0153(18) -0.0011(18) -0.0109(18)
C113 0.023(2) 0.034(2) 0.034(2) -0.0172(17) -0.0005(16) -0.0025(16)
C114 0.028(2) 0.033(2) 0.036(2) -0.0135(18) 0.0002(17) -0.0050(17)
C115 0.039(2) 0.037(2) 0.053(3) -0.019(2) -0.015(2) 0.0039(19)
C116 0.050(3) 0.047(3) 0.056(3) -0.023(2) -0.025(2) 0.003(2)
C117 0.048(3) 0.049(3) 0.044(3) -0.022(2) -0.013(2) -0.008(2)
C118 0.029(2) 0.029(2) 0.040(2) -0.0187(18) 0.0003(17) 0.0011(16)
C119 0.029(2) 0.0221(18) 0.0272(19) -0.0125(15) -0.0016(16) 0.0028(15)
C120 0.033(2) 0.0154(16) 0.0252(19) -0.0089(14) 0.0042(16) -0.0031(15)
C121 0.028(2) 0.0217(18) 0.0289(19) -0.0135(15) 0.0042(15) -0.0045(15)
C122 0.037(2) 0.028(2) 0.034(2) -0.0125(17) 0.0135(18) -0.0078(17)
C123 0.044(3) 0.024(2) 0.030(2) -0.0033(17) 0.0047(19) 0.0008(18)
C124 0.036(2) 0.027(2) 0.035(2) -0.0116(17) 0.0039(18) 0.0050(17)
C125 0.025(2) 0.030(2) 0.028(2) -0.0100(16) 0.0046(16) -0.0057(16)
C126 0.026(2) 0.0278(19) 0.0199(18) -0.0030(15) 0.0004(15) -0.0050(16)
C127 0.0250(19) 0.0197(17) 0.0217(18) -0.0013(15) 0.0012(15) -0.0028(15)
C128 0.027(2) 0.0267(19) 0.0248(19) -0.0031(16) 0.0013(16) 0.0014(16)
C129 0.030(2) 0.038(2) 0.033(2) -0.0106(18) 0.0072(17) -0.0020(18)
C130 0.024(2) 0.048(3) 0.034(2) -0.0079(19) 0.0071(17) -0.0099(19)
C131 0.026(2) 0.038(2) 0.036(2) -0.0126(18) 0.0021(17) -0.0089(17)
C132 0.030(2) 0.027(2) 0.035(2) -0.0092(17) 0.0055(17) -0.0017(16)
C133 0.029(2) 0.033(2) 0.030(2) -0.0221(16) 0.0124(16) -0.0133(16)
C134 0.0237(19) 0.032(2) 0.028(2) -0.0134(16) 0.0047(15) -0.0093(16)
C135 0.0232(19) 0.0175(16) 0.0282(19) -0.0095(15) 0.0053(15) -0.0088(14)
C136 0.029(2) 0.0177(17) 0.0268(19) -0.0028(15) 0.0014(16) -0.0053(15)
C137 0.0237(19) 0.0244(18) 0.036(2) -0.0119(16) 0.0015(16) -0.0070(15)
C138 0.0237(18) 0.0148(16) 0.0294(19) -0.0129(14) 0.0066(15) -0.0066(14)
C139 0.0233(19) 0.0173(16) 0.0226(18) -0.0082(14) 0.0033(14) -0.0047(14)
C140 0.0222(18) 0.0172(16) 0.033(2) -0.0133(15) 0.0046(15) -0.0059(14)
O1A 0.155(7) 0.123(6) 0.079(5) -0.030(4) -0.038(5) -0.054(5)
O2A 0.085(3) 0.090(4) 0.075(3) -0.024(3) 0.012(3) -0.023(3)
C1A 0.109(7) 0.107(8) 0.089(7) -0.034(6) -0.006(6) -0.018(7)
C2A 0.095(4) 0.090(4) 0.083(4) -0.027(4) -0.001(4) -0.029(4)
C3A 0.072(4) 0.086(4) 0.063(4) -0.023(3) 0.008(4) -0.026(4)
C4A 0.082(7) 0.107(7) 0.078(7) -0.016(6) 0.015(6) -0.012(6)
O1FD 0.120(8) 0.129(8) 0.073(7) -0.040(6) -0.004(6) -0.026(7)
O2FD 0.086(4) 0.090(4) 0.074(4) -0.024(3) 0.008(4) -0.024(4)
C1FD 0.070(9) 0.101(8) 0.060(8) -0.018(7) 0.001(7) -0.016(7)
C2FD 0.075(4) 0.085(5) 0.064(5) -0.026(4) 0.006(4) -0.027(4)
C3FD 0.095(5) 0.091(5) 0.082(5) -0.028(4) 0.000(4) -0.030(4)
C4FD 0.099(9) 0.097(9) 0.091(8) -0.033(8) -0.001(8) -0.027(8)
O1FA 0.018(3) 0.033(3) 0.061(3) -0.024(3) 0.003(2) -0.008(2)
O2FA 0.024(3) 0.027(3) 0.034(3) -0.011(3) 0.001(3) -0.005(2)
C1FA 0.036(6) 0.034(5) 0.038(6) -0.011(4) 0.001(5) -0.008(4)
C2FA 0.029(3) 0.025(3) 0.037(4) -0.017(3) 0.004(3) -0.007(3)
C3FA 0.027(4) 0.030(3) 0.030(4) -0.013(3) -0.004(3) -0.007(3)
C4FA 0.048(6) 0.053(5) 0.042(6) -0.015(5) -0.013(5) -0.012(5)
O1FB 0.025(3) 0.027(3) 0.041(3) -0.014(2) -0.001(2) -0.007(2)
O2FB 0.026(3) 0.028(3) 0.033(4) -0.012(3) 0.000(3) -0.005(2)
C1FB 0.025(5) 0.040(5) 0.039(6) -0.019(4) 0.004(4) -0.009(4)
C2FB 0.020(3) 0.024(3) 0.033(4) -0.014(3) 0.001(3) -0.006(2)
C3FB 0.030(4) 0.023(3) 0.031(4) -0.014(3) -0.002(4) -0.004(3)
C4FB 0.047(6) 0.032(5) 0.036(6) -0.017(4) 0.000(5) -0.004(4)
O1G 0.123(10) 0.161(11) 0.084(7) -0.077(7) 0.016(7) 0.008(8)
O2G 0.119(9) 0.114(9) 0.097(8) -0.053(6) 0.007(6) 0.014(6)
C1G 0.18(2) 0.24(2) 0.172(19) -0.126(16) -0.013(15) -0.018(16)
C2G 0.055(6) 0.081(7) 0.032(5) -0.020(5) -0.004(5) -0.015(6)
C3G 0.179(14) 0.164(14) 0.176(14) -0.075(9) 0.011(9) -0.044(9)
C4G 0.126(13) 0.074(10) 0.073(10) -0.038(8) 0.007(9) -0.019(9)
O1GA 0.261(16) 0.278(16) 0.291(17) -0.138(13) 0.076(14) -0.021(13)
O2GA 0.101(6) 0.097(6) 0.106(7) -0.047(5) -0.012(5) -0.010(5)
C1GA 0.143(14) 0.150(14) 0.089(11) -0.061(10) -0.011(9) 0.045(10)
C2GA 0.090(8) 0.086(7) 0.106(8) -0.031(6) 0.023(6) 0.006(6)
C3GA 0.201(13) 0.174(12) 0.169(12) -0.089(9) -0.018(9) -0.016(9)
C4GA 0.059(6) 0.061(6) 0.060(6) -0.003(5) -0.013(5) -0.022(5)

loop_
_atom_type_symbol
_atom_type_description
_atom_type_scat_dispersion_real
_atom_type_scat_dispersion_imag
_atom_type_scat_source
C C 0.0033 0.0016 'International Tables Vol C Tables 4.2.6.8 and 6.1.1.4'
H H 0.0000 0.0000 'International Tables Vol C Tables 4.2.6.8 and 6.1.1.4'
N N 0.0061 0.0033 'International Tables Vol C Tables 4.2.6.8 and 6.1.1.4'
O O 0.0106 0.0060 'International Tables Vol C Tables 4.2.6.8 and 6.1.1.4'

loop_
_geom_angle_atom_site_label_1
_geom_angle_atom_site_label_2
_geom_angle_atom_site_label_3
_geom_angle
C30 O1 C33 118.1(3)
C35 O2 C34 113.0(3)
C50 O3 C63 111.9(3)
C65 O4 C64 115.9(3)
C57 O5 H5 109.5
C43 O6 H6 109.5
C1 N1 C4 111.4(3)
C1 N1 H1 124.3
C4 N1 H1 124.3
C9 N2 C6 110.6(3)
C9 N2 H2 124.7
C6 N2 H2 124.7
C11 N3 C14 111.1(3)
C11 N3 H3 124.4
C14 N3 H3 124.4
C16 N4 C19 111.0(3)
C16 N4 H4 124.5
C19 N4 H4 124.5
N1 C1 C2 106.7(3)
N1 C1 C20 122.4(3)
C2 C1 C20 130.2(3)
C1 C2 C3 107.2(3)
C1 C2 H2A 126.4
C3 C2 H2A 126.4
C4 C3 C2 108.4(3)
C4 C3 H3A 125.8
C2 C3 H3A 125.8
C3 C4 N1 106.3(3)
C3 C4 C5 131.7(3)
N1 C4 C5 122.0(3)
C6 C5 C4 110.0(3)
C6 C5 C27 110.9(3)
C4 C5 C27 112.2(3)
C6 C5 C21 108.6(3)
C4 C5 C21 107.2(3)
C27 C5 C21 107.9(3)
C7 C6 N2 106.5(3)
C7 C6 C5 131.2(3)
N2 C6 C5 122.2(3)
C6 C7 C8 108.5(3)
C6 C7 H7 125.7
C8 C7 H7 125.7
C9 C8 C7 107.9(3)
C9 C8 H8 126.0
C7 C8 H8 126.0
C8 C9 N2 106.3(3)
C8 C9 C10 130.7(3)
N2 C9 C10 123.0(3)
C11 C10 C9 112.2(3)
C11 C10 C23 109.6(3)
C9 C10 C23 109.8(3)
C11 C10 C22 108.6(3)
C9 C10 C22 108.8(3)
C23 C10 C22 107.8(3)
N3 C11 C12 106.1(3)
N3 C11 C10 123.1(3)
C12 C11 C10 130.7(3)
C11 C12 C13 108.3(4)
C11 C12 H12 125.8
C13 C12 H12 125.8
C14 C13 C12 107.7(4)
C14 C13 H13 126.1
C12 C13 H13 126.1
C13 C14 N3 106.7(3)
C13 C14 C15 132.3(3)
N3 C14 C15 121.0(3)
C14 C15 C16 109.9(3)
C14 C15 C68 109.9(3)
C16 C15 C68 112.9(3)
C14 C15 C24 108.7(3)
C16 C15 C24 107.6(3)
C68 C15 C24 107.8(3)
C17 C16 N4 106.6(3)
C17 C16 C15 131.4(3)
N4 C16 C15 121.9(3)
C16 C17 C18 108.0(3)
C16 C17 H17 126.0
C18 C17 H17 126.0
C19 C18 C17 108.1(3)
C19 C18 H18 126.0
C17 C18 H18 126.0
C18 C19 N4 106.3(3)
C18 C19 C20 130.5(3)
N4 C19 C20 123.1(3)
C19 C20 C1 112.7(3)
C19 C20 C25 109.4(3)
C1 C20 C25 108.0(3)
C19 C20 C26 109.3(3)
C1 C20 C26 109.0(3)
C25 C20 C26 108.4(3)
C5 C21 H21A 109.5
C5 C21 H21B 109.5
H21A C21 H21B 109.5
C5 C21 H21C 109.5
H21A C21 H21C 109.5
H21B C21 H21C 109.5
C10 C22 H22A 109.5
C10 C22 H22B 109.5
H22A C22 H22B 109.5
C10 C22 H22C 109.5
H22A C22 H22C 109.5
H22B C22 H22C 109.5
C10 C23 H23A 109.5
C10 C23 H23B 109.5
H23A C23 H23B 109.5
C10 C23 H23C 109.5
H23A C23 H23C 109.5
H23B C23 H23C 109.5
C15 C24 H24A 109.5
C15 C24 H24B 109.5
H24A C24 H24B 109.5
C15 C24 H24C 109.5
H24A C24 H24C 109.5
H24B C24 H24C 109.5
C20 C25 H25A 109.5
C20 C25 H25B 109.5
H25A C25 H25B 109.5
C20 C25 H25C 109.5
H25A C25 H25C 109.5
H25B C25 H25C 109.5
C20 C26 H26A 109.5
C20 C26 H26B 109.5
H26A C26 H26B 109.5
C20 C26 H26C 109.5
H26A C26 H26C 109.5
H26B C26 H26C 109.5
C32 C27 C28 117.1(3)
C32 C27 C5 123.5(3)
C28 C27 C5 119.3(3)
C29 C28 C27 121.4(3)
C29 C28 H28 119.3
C27 C28 H28 119.3
C30 C29 C28 120.2(3)
C30 C29 H29 119.9
C28 C29 H29 119.9
O1 C30 C31 125.0(3)
O1 C30 C29 115.7(3)
C31 C30 C29 119.3(3)
C30 C31 C32 119.6(3)
C30 C31 H31 120.2
C32 C31 H31 120.2
C27 C32 C31 122.4(3)
C27 C32 H32 118.8
C31 C32 H32 118.8
O1 C33 C34 108.2(3)
O1 C33 H33A 110.0
C34 C33 H33A 110.0
O1 C33 H33B 110.0
C34 C33 H33B 110.0
H33A C33 H33B 108.4
O2 C34 C33 109.9(3)
O2 C34 H34A 109.7
C33 C34 H34A 109.7
O2 C34 H34B 109.7
C33 C34 H34B 109.7
H34A C34 H34B 108.2
C40 C35 O2 119.0(3)
C40 C35 C36 121.9(3)
O2 C35 C36 118.9(3)
C37 C36 C35 118.0(3)
C37 C36 C41 120.2(3)
C35 C36 C41 121.7(3)
C38 C37 C36 121.0(4)
C38 C37 H37 119.5
C36 C37 H37 119.5
C37 C38 C39 119.9(4)
C37 C38 H38 120.0
C39 C38 H38 120.0
C40 C39 C38 120.6(4)
C40 C39 H39 119.7
C38 C39 H39 119.7
C39 C40 C35 118.3(3)
C39 C40 C62 119.0(3)
C35 C40 C62 122.4(3)
C42 C41 C36 112.3(3)
C42 C41 H41A 109.1
C36 C41 H41A 109.1
C42 C41 H41B 109.1
C36 C41 H41B 109.1
H41A C41 H41B 107.9
C47 C42 C43 118.8(4)
C47 C42 C41 121.8(3)
C43 C42 C41 119.4(3)
O6 C43 C42 115.4(3)
O6 C43 C44 123.0(3)
C42 C43 C44 121.5(3)
C45 C44 C43 117.3(3)
C45 C44 C48 120.5(3)
C43 C44 C48 122.2(3)
C46 C45 C44 122.3(4)
C46 C45 H45 118.8
C44 C45 H45 118.8
C45 C46 C47 118.7(4)
C45 C46 H46 120.7
C47 C46 H46 120.7
C42 C47 C46 121.3(4)
C42 C47 H47 119.3
C46 C47 H47 119.3
C44 C48 C49 113.8(3)
C44 C48 H48A 108.8
C49 C48 H48A 108.8
C44 C48 H48B 108.8
C49 C48 H48B 108.8
H48A C48 H48B 107.7
C50 C49 C54 117.7(3)
C50 C49 C48 121.5(3)
C54 C49 C48 120.7(3)
C51 C50 C49 123.8(3)
C51 C50 O3 119.0(3)
C49 C50 O3 117.2(3)
C50 C51 C52 116.3(3)
C50 C51 C55 122.1(3)
C52 C51 C55 121.6(3)
C53 C52 C51 121.4(4)
C53 C52 H52 119.3
C51 C52 H52 119.3
C54 C53 C52 120.4(4)
C54 C53 H53 119.8
C52 C53 H53 119.8
C53 C54 C49 120.2(4)
C53 C54 H54 119.9
C49 C54 H54 119.9
C51 C55 C56 112.8(3)
C51 C55 H55A 109.0
C56 C55 H55A 109.0
C51 C55 H55B 109.0
C56 C55 H55B 109.0
H55A C55 H55B 107.8
C61 C56 C57 118.1(3)
C61 C56 C55 121.6(3)
C57 C56 C55 120.4(3)
O5 C57 C56 115.6(3)
O5 C57 C58 122.4(3)
C56 C57 C58 122.1(3)
C59 C58 C57 118.1(3)
C59 C58 C62 120.4(3)
C57 C58 C62 121.5(3)
C58 C59 C60 121.4(4)
C58 C59 H59 119.3
C60 C59 H59 119.3
C59 C60 C61 118.7(4)
C59 C60 H60 120.6
C61 C60 H60 120.6
C56 C61 C60 121.6(4)
C56 C61 H61 119.2
C60 C61 H61 119.2
C58 C62 C40 110.4(3)
C58 C62 H62A 109.6
C40 C62 H62A 109.6
C58 C62 H62B 109.6
C40 C62 H62B 109.6
H62A C62 H62B 108.1
O3 C63 C64 109.5(3)
O3 C63 H63A 109.8
C64 C63 H63A 109.8
O3 C63 H63B 109.8
C64 C63 H63B 109.8
H63A C63 H63B 108.2
O4 C64 C63 108.3(3)
O4 C64 H64A 110.0
C63 C64 H64A 110.0
O4 C64 H64B 110.0
C63 C64 H64B 110.0
H64A C64 H64B 108.4
C66 C65 O4 123.8(3)
C66 C65 C70 119.5(3)
O4 C65 C70 116.6(3)
C65 C66 C67 120.5(3)
C65 C66 H66 119.8
C67 C66 H66 119.8
C68 C67 C66 121.9(3)
C68 C67 H67 119.0
C66 C67 H67 119.0
C67 C68 C69 116.7(3)
C67 C68 C15 123.2(3)
C69 C68 C15 119.9(3)
C70 C69 C68 122.1(3)
C70 C69 H69 119.0
C68 C69 H69 119.0
C65 C70 C69 119.3(3)
C65 C70 H70 120.4
C69 C70 H70 120.4
C2K O2K C3K 116.5(5)
O1K C2K O2K 124.1(5)
O1K C2K C1K 122.3(6)
O2K C2K C1K 113.6(5)
O2K C3K C4K 108.0(5)
O2K C3K H3K1 110.1
C4K C3K H3K1 110.1
O2K C3K H3K2 110.1
C4K C3K H3K2 110.1
H3K1 C3K H3K2 108.4
C2FC O2FC C3FC 115.9(9)
C2FC C1FC H1F1 109.5
C2FC C1FC H1F2 109.5
H1F1 C1FC H1F2 109.5
C2FC C1FC H1F3 109.5
H1F1 C1FC H1F3 109.5
H1F2 C1FC H1F3 109.5
O1FC C2FC O2FC 120.8(9)
O1FC C2FC C1FC 126.3(10)
O2FC C2FC C1FC 112.9(9)
O2FC C3FC C4FC 108.2(9)
O2FC C3FC H3Fa 110.1
C4FC C3FC H3Fa 110.1
O2FC C3FC H3Fb 110.1
C4FC C3FC H3Fb 110.1
H3Fa C3FC H3Fb 108.4
C3FC C4FC H4Fa 109.5
C3FC C4FC H4Fb 109.5
H4Fa C4FC H4Fb 109.5
C3FC C4FC H4F3 109.5
H4Fa C4FC H4F3 109.5
H4Fb C4FC H4F3 109.5
C2F O2F C3F 116.7(7)
C2F C1F H1F4 109.5
C2F C1F H1F5 109.5
H1F4 C1F H1F5 109.5
C2F C1F H1F6 109.5
H1F4 C1F H1F6 109.5
H1F5 C1F H1F6 109.5
O1F C2F O2F 122.8(8)
O1F C2F C1F 125.0(9)
O2F C2F C1F 112.0(9)
C4F C3F O2F 108.7(8)
C4F C3F H3F1 110.0
O2F C3F H3F1 110.0
C4F C3F H3F2 110.0
O2F C3F H3F2 110.0
H3F1 C3F H3F2 108.3
C3F C4F H4F4 109.5
C3F C4F H4F5 109.5
H4F4 C4F H4F5 109.5
C3F C4F H4F6 109.5
H4F4 C4F H4F6 109.5
H4F5 C4F H4F6 109.5
C100 O7 C103 115.5(3)
C105 O8 C104 112.8(3)
C120 O9 C133 113.5(3)
C135 O10 C134 117.3(3)
C113 O11 H11 109.5
C127 O12 H12A 109.5
C74 N5 C71 110.5(3)
C74 N5 H5A 124.7
C71 N5 H5A 124.7
C76 N6 C79 110.5(3)
C76 N6 H6A 124.7
C79 N6 H6A 124.7
C84 N7 C81 110.7(3)
C84 N7 H7A 124.7
C81 N7 H7A 124.7
C89 N8 C86 110.8(3)
C89 N8 H8A 124.6
C86 N8 H8A 124.6
C72 C71 N5 106.4(3)
C72 C71 C90 131.6(3)
N5 C71 C90 121.7(3)
C71 C72 C73 107.4(3)
C71 C72 H72 126.3
C73 C72 H72 126.3
C74 C73 C72 108.9(3)
C74 C73 H73 125.5
C72 C73 H73 125.5
N5 C74 C73 106.7(3)
N5 C74 C75 122.0(3)
C73 C74 C75 131.3(3)
C76 C75 C74 111.5(3)
C76 C75 C95 108.8(3)
C74 C75 C95 107.9(3)
C76 C75 C96 110.0(3)
C74 C75 C96 110.1(3)
C95 C75 C96 108.4(3)
C77 C76 N6 106.1(3)
C77 C76 C75 131.0(3)
N6 C76 C75 122.8(3)
C76 C77 C78 108.5(3)
C76 C77 H77 125.7
C78 C77 H77 125.7
C79 C78 C77 108.2(3)
C79 C78 H78 125.9
C77 C78 H78 125.9
C78 C79 N6 106.5(3)
C78 C79 C80 131.7(3)
N6 C79 C80 121.8(3)
C79 C80 C81 109.7(3)
C79 C80 C138 110.4(3)
C81 C80 C138 112.6(3)
C79 C80 C94 108.9(3)
C81 C80 C94 107.5(3)
C138 C80 C94 107.6(3)
C82 C81 N7 106.2(3)
C82 C81 C80 131.7(3)
N7 C81 C80 122.0(3)
C81 C82 C83 108.0(3)
C81 C82 H82 126.0
C83 C82 H82 126.0
C84 C83 C82 107.9(3)
C84 C83 H83 126.1
C82 C83 H83 126.1
C83 C84 N7 107.2(3)
C83 C84 C85 130.7(3)
N7 C84 C85 121.7(3)
C86 C85 C84 112.2(3)
C86 C85 C92 109.5(3)
C84 C85 C92 108.4(3)
C86 C85 C93 108.1(3)
C84 C85 C93 109.2(3)
C92 C85 C93 109.5(3)
C87 C86 N8 106.8(3)
C87 C86 C85 131.2(3)
N8 C86 C85 121.9(3)
C86 C87 C88 107.7(3)
C86 C87 H87 126.2
C88 C87 H87 126.2
C89 C88 C87 108.9(3)
C89 C88 H88 125.5
C87 C88 H88 125.5
C88 C89 N8 105.9(3)
C88 C89 C90 133.0(3)
N8 C89 C90 121.1(3)
C71 C90 C89 109.2(3)
C71 C90 C91 108.9(3)
C89 C90 C91 107.9(3)
C71 C90 C97 110.1(3)
C89 C90 C97 112.9(3)
C91 C90 C97 107.8(3)
C90 C91 H91A 109.5
C90 C91 H91B 109.5
H91A C91 H91B 109.5
C90 C91 H91C 109.5
H91A C91 H91C 109.5
H91B C91 H91C 109.5
C85 C92 H92A 109.5
C85 C92 H92B 109.5
H92A C92 H92B 109.5
C85 C92 H92C 109.5
H92A C92 H92C 109.5
H92B C92 H92C 109.5
C85 C93 H93A 109.5
C85 C93 H93B 109.5
H93A C93 H93B 109.5
C85 C93 H93C 109.5
H93A C93 H93C 109.5
H93B C93 H93C 109.5
C80 C94 H94A 109.5
C80 C94 H94B 109.5
H94A C94 H94B 109.5
C80 C94 H94C 109.5
H94A C94 H94C 109.5
H94B C94 H94C 109.5
C75 C95 H95A 109.5
C75 C95 H95B 109.5
H95A C95 H95B 109.5
C75 C95 H95C 109.5
H95A C95 H95C 109.5
H95B C95 H95C 109.5
C75 C96 H96A 109.5
C75 C96 H96B 109.5
H96A C96 H96B 109.5
C75 C96 H96C 109.5
H96A C96 H96C 109.5
H96B C96 H96C 109.5
C98 C97 C102 116.8(3)
C98 C97 C90 122.8(3)
C102 C97 C90 120.1(3)
C97 C98 C99 121.8(3)
C97 C98 H98 119.1
C99 C98 H98 119.1
C100 C99 C98 120.3(3)
C100 C99 H99 119.9
C98 C99 H99 119.9
C99 C100 O7 124.0(3)
C99 C100 C101 119.4(3)
O7 C100 C101 116.7(3)
C100 C101 C102 120.1(3)
C100 C101 H101 119.9
C102 C101 H101 119.9
C101 C102 C97 121.6(3)
C101 C102 H102 119.2
C97 C102 H102 119.2
O7 C103 C104 108.4(3)
O7 C103 H10A 110.0
C104 C103 H10A 110.0
O7 C103 H10B 110.0
C104 C103 H10B 110.0
H10A C103 H10B 108.4
O8 C104 C103 108.1(3)
O8 C104 H10C 110.1
C103 C104 H10C 110.1
O8 C104 H10D 110.1
C103 C104 H10D 110.1
H10C C104 H10D 108.4
C110 C105 C106 123.3(3)
C110 C105 O8 117.4(3)
C106 C105 O8 119.1(3)
C105 C106 C107 117.0(4)
C105 C106 C132 122.8(3)
C107 C106 C132 120.1(4)
C108 C107 C106 121.5(4)
C108 C107 H107 119.2
C106 C107 H107 119.2
C107 C108 C109 120.2(4)
C107 C108 H108 119.9
C109 C108 H108 119.9
C108 C109 C110 120.6(4)
C108 C109 H109 119.7
C110 C109 H109 119.7
C105 C110 C109 117.4(4)
C105 C110 C111 122.3(3)
C109 C110 C111 120.2(4)
C112 C111 C110 111.5(3)
C112 C111 H11A 109.3
C110 C111 H11A 109.3
C112 C111 H11B 109.3
C110 C111 H11B 109.3
H11A C111 H11B 108.0
C117 C112 C113 117.6(4)
C117 C112 C111 121.9(4)
C113 C112 C111 120.5(3)
O11 C113 C114 116.1(3)
O11 C113 C112 123.2(3)
C114 C113 C112 120.7(4)
C115 C114 C113 119.1(4)
C115 C114 C118 122.5(4)
C113 C114 C118 118.4(3)
C116 C115 C114 121.2(4)
C116 C115 H115 119.4
C114 C115 H115 119.4
C115 C116 C117 119.0(4)
C115 C116 H116 120.5
C117 C116 H116 120.5
C116 C117 C112 122.3(4)
C116 C117 H117 118.8
C112 C117 H117 118.8
C119 C118 C114 110.2(3)
C119 C118 H11C 109.6
C114 C118 H11C 109.6
C119 C118 H11D 109.6
C114 C118 H11D 109.6
H11C C118 H11D 108.1
C124 C119 C120 116.9(4)
C124 C119 C118 121.0(3)
C120 C119 C118 122.1(3)
C119 C120 O9 118.7(3)
C119 C120 C121 122.5(3)
O9 C120 C121 118.6(3)
C122 C121 C120 117.9(3)
C122 C121 C125 119.6(3)
C120 C121 C125 122.2(3)
C123 C122 C121 120.7(4)
C123 C122 H122 119.7
C121 C122 H122 119.7
C122 C123 C124 120.3(4)
C122 C123 H123 119.9
C124 C123 H123 119.9
C123 C124 C119 121.6(4)
C123 C124 H124 119.2
C119 C124 H124 119.2
C121 C125 C126 111.6(3)
C121 C125 H12B 109.3
C126 C125 H12B 109.3
C121 C125 H12C 109.3
C126 C125 H12C 109.3
H12B C125 H12C 108.0
C131 C126 C127 118.2(4)
C131 C126 C125 121.4(4)
C127 C126 C125 120.3(3)
O12 C127 C128 114.8(3)
O12 C127 C126 123.7(3)
C128 C127 C126 121.4(3)
C127 C128 C129 117.6(4)
C127 C128 C132 120.0(3)
C129 C128 C132 122.3(4)
C130 C129 C128 121.8(4)
C130 C129 H129 119.1
C128 C129 H129 119.1
C129 C130 C131 119.5(4)
C129 C130 H130 120.3
C131 C130 H130 120.3
C130 C131 C126 121.4(4)
C130 C131 H131 119.3
C126 C131 H131 119.3
C128 C132 C106 111.7(3)
C128 C132 H13A 109.3
C106 C132 H13A 109.3
C128 C132 H13B 109.3
C106 C132 H13B 109.3
H13A C132 H13B 107.9
O9 C133 C134 109.8(3)
O9 C133 H13C 109.7
C134 C133 H13C 109.7
O9 C133 H13D 109.7
C134 C133 H13D 109.7
H13C C133 H13D 108.2
O10 C134 C133 108.0(3)
O10 C134 H13E 110.1
C133 C134 H13E 110.1
O10 C134 H13F 110.1
C133 C134 H13F 110.1
H13E C134 H13F 108.4
O10 C135 C140 124.8(3)
O10 C135 C136 115.6(3)
C140 C135 C136 119.6(3)
C137 C136 C135 119.9(3)
C137 C136 H136 120.0
C135 C136 H136 120.0
C136 C137 C138 121.8(3)
C136 C137 H137 119.1
C138 C137 H137 119.1
C139 C138 C137 117.3(3)
C139 C138 C80 122.2(3)
C137 C138 C80 120.4(3)
C138 C139 C140 121.6(3)
C138 C139 H139 119.2
C140 C139 H139 119.2
C135 C140 C139 119.8(3)
C135 C140 H140 120.1
C139 C140 H140 120.1
C2A O2A C3A 118.0(7)
O1A C2A C1A 124.5(11)
O1A C2A O2A 113.1(9)
C1A C2A O2A 121.1(11)
O2A C3A C4A 97.8(8)
O2A C3A H3A1 112.2
C4A C3A H3A1 112.2
O2A C3A H3A2 112.2
C4A C3A H3A2 112.2
H3A1 C3A H3A2 109.8
C2FD O2FD C3FD 115.8(10)
C2FD C1FD H1F7 109.5
C2FD C1FD H1F8 109.5
H1F7 C1FD H1F8 109.5
C2FD C1FD H1F9 109.5
H1F7 C1FD H1F9 109.5
H1F8 C1FD H1F9 109.5
O1FD C2FD C1FD 123.7(13)
O1FD C2FD O2FD 111.6(11)
C1FD C2FD O2FD 124.0(13)
O2FD C3FD C4FD 94.5(11)
O2FD C3FD H3F3 112.8
C4FD C3FD H3F3 112.8
O2FD C3FD H3F4 112.8
C4FD C3FD H3F4 112.8
H3F3 C3FD H3F4 110.3
C3FD C4FD H4F7 109.5
C3FD C4FD H4F8 109.5
H4F7 C4FD H4F8 109.5
C3FD C4FD H4F9 109.5
H4F7 C4FD H4F9 109.5
H4F8 C4FD H4F9 109.5
C2FA O2FA C3FA 113.3(9)
O1FA C2FA O2FA 126.7(10)
O1FA C2FA C1FA 121.9(10)
O2FA C2FA C1FA 111.4(9)
O2FA C3FA C4FA 107.1(8)
O2FA C3FA H3F5 110.3
C4FA C3FA H3F5 110.3
O2FA C3FA H3F6 110.3
C4FA C3FA H3F6 110.3
H3F5 C3FA H3F6 108.6
C2FB O2FB C3FB 116.9(9)
C2FB C1FB H1FA 109.5
C2FB C1FB H1FB 109.5
H1FA C1FB H1FB 109.5
C2FB C1FB H1FC 109.5
H1FA C1FB H1FC 109.5
H1FB C1FB H1FC 109.5
O1FB C2FB O2FB 120.5(9)
O1FB C2FB C1FB 124.8(9)
O2FB C2FB C1FB 114.7(8)
O2FB C3FB C4FB 107.6(9)
O2FB C3FB H3F7 110.2
C4FB C3FB H3F7 110.2
O2FB C3FB H3F8 110.2
C4FB C3FB H3F8 110.2
H3F7 C3FB H3F8 108.5
C3FB C4FB H4FA 109.5
C3FB C4FB H4FB 109.5
H4FA C4FB H4FB 109.5
C3FB C4FB H4FC 109.5
H4FA C4FB H4FC 109.5
H4FB C4FB H4FC 109.5
C2G O2G C3G 117.9(12)
C2G C1G H1G1 109.9
C2G C1G H1G2 108.7
H1G1 C1G H1G2 109.5
C2G C1G H1G3 109.8
H1G1 C1G H1G3 109.5
H1G2 C1G H1G3 109.5
O1G C2G C1G 124.9(12)
O1G C2G O2G 111.9(9)
C1G C2G O2G 123.3(13)
O2G C3G C4G 94.3(10)
O2G C3G H3G1 112.9
C4G C3G H3G1 112.9
O2G C3G H3G2 112.9
C4G C3G H3G2 112.9
H3G1 C3G H3G2 110.3
C2GA O2GA C3GA 111.9(9)
C2GA C1GA H1G4 109.5
C2GA C1GA H1G5 109.5
H1G4 C1GA H1G5 109.5
C2GA C1GA H1G6 109.5
H1G4 C1GA H1G6 109.5
H1G5 C1GA H1G6 109.5
O1GA C2GA C1GA 123.5(12)
O1GA C2GA O2GA 112.9(10)
C1GA C2GA O2GA 123.6(12)
O2GA C3GA C4GA 92.4(9)
O2GA C3GA H3G3 113.2
C4GA C3GA H3G3 113.2
O2GA C3GA H3G4 113.2
C4GA C3GA H3G4 113.2
H3G3 C3GA H3G4 110.6
C3GA C4GA H4G4 109.5
C3GA C4GA H4G5 109.5
H4G4 C4GA H4G5 109.5
C3GA C4GA H4G6 109.5
H4G4 C4GA H4G6 109.5
H4G5 C4GA H4G6 109.5

loop_
_geom_bond_atom_site_label_1
_geom_bond_atom_site_label_2
_geom_bond_distance
O1 C30 1.386(4)
O1 C33 1.436(4)
O2 C35 1.408(4)
O2 C34 1.458(4)
O3 C50 1.419(4)
O3 C63 1.444(4)
O4 C65 1.390(4)
O4 C64 1.437(4)
O5 C57 1.385(4)
O5 H5 0.8400
O6 C43 1.377(4)
O6 H6 0.8400
N1 C1 1.376(5)
N1 C4 1.384(4)
N1 H1 0.8800
N2 C9 1.386(5)
N2 C6 1.390(5)
N2 H2 0.8800
N3 C11 1.379(5)
N3 C14 1.385(5)
N3 H3 0.8800
N4 C16 1.376(4)
N4 C19 1.390(4)
N4 H4 0.8800
C1 C2 1.382(5)
C1 C20 1.535(5)
C2 C3 1.437(5)
C2 H2A 0.9500
C3 C4 1.371(5)
C3 H3A 0.9500
C4 C5 1.540(5)
C5 C6 1.533(5)
C5 C27 1.551(5)
C5 C21 1.552(5)
C6 C7 1.366(5)
C7 C8 1.423(6)
C7 H7 0.9500
C8 C9 1.381(5)
C8 H8 0.9500
C9 C10 1.533(5)
C10 C11 1.508(5)
C10 C23 1.546(6)
C10 C22 1.546(5)
C11 C12 1.382(6)
C12 C13 1.427(6)
C12 H12 0.9500
C13 C14 1.373(5)
C13 H13 0.9500
C14 C15 1.517(5)
C15 C16 1.546(5)
C15 C68 1.550(5)
C15 C24 1.560(5)
C16 C17 1.371(5)
C17 C18 1.430(5)
C17 H17 0.9500
C18 C19 1.369(5)
C18 H18 0.9500
C19 C20 1.522(5)
C20 C25 1.549(5)
C20 C26 1.551(5)
C21 H21A 0.9800
C21 H21B 0.9800
C21 H21C 0.9800
C22 H22A 0.9800
C22 H22B 0.9800
C22 H22C 0.9800
C23 H23A 0.9800
C23 H23B 0.9800
C23 H23C 0.9800
C24 H24A 0.9800
C24 H24B 0.9800
C24 H24C 0.9800
C25 H25A 0.9800
C25 H25B 0.9800
C25 H25C 0.9800
C26 H26A 0.9800
C26 H26B 0.9800
C26 H26C 0.9800
C27 C32 1.381(5)
C27 C28 1.413(5)
C28 C29 1.397(5)
C28 H28 0.9500
C29 C30 1.396(5)
C29 H29 0.9500
C30 C31 1.392(5)
C31 C32 1.407(5)
C31 H31 0.9500
C32 H32 0.9500
C33 C34 1.510(5)
C33 H33A 0.9900
C33 H33B 0.9900
C34 H34A 0.9900
C34 H34B 0.9900
C35 C40 1.404(5)
C35 C36 1.410(5)
C36 C37 1.400(5)
C36 C41 1.531(5)
C37 C38 1.392(6)
C37 H37 0.9500
C38 C39 1.404(6)
C38 H38 0.9500
C39 C40 1.400(5)
C39 H39 0.9500
C40 C62 1.524(5)
C41 C42 1.529(5)
C41 H41A 0.9900
C41 H41B 0.9900
C42 C47 1.383(6)
C42 C43 1.400(5)
C43 C44 1.422(5)
C44 C45 1.399(5)
C44 C48 1.522(5)
C45 C46 1.383(6)
C45 H45 0.9500
C46 C47 1.414(6)
C46 H46 0.9500
C47 H47 0.9500
C48 C49 1.525(5)
C48 H48A 0.9900
C48 H48B 0.9900
C49 C50 1.401(5)
C49 C54 1.411(5)
C50 C51 1.396(5)
C51 C52 1.411(5)
C51 C55 1.532(5)
C52 C53 1.397(6)
C52 H52 0.9500
C53 C54 1.385(6)
C53 H53 0.9500
C54 H54 0.9500
C55 C56 1.535(5)
C55 H55A 0.9900
C55 H55B 0.9900
C56 C61 1.391(5)
C56 C57 1.401(5)
C57 C58 1.410(5)
C58 C59 1.394(5)
C58 C62 1.521(5)
C59 C60 1.399(6)
C59 H59 0.9500
C60 C61 1.410(6)
C60 H60 0.9500
C61 H61 0.9500
C62 H62A 0.9900
C62 H62B 0.9900
C63 C64 1.504(5)
C63 H63A 0.9900
C63 H63B 0.9900
C64 H64A 0.9900
C64 H64B 0.9900
C65 C66 1.383(5)
C65 C70 1.392(5)
C66 C67 1.399(5)
C66 H66 0.9500
C67 C68 1.389(5)
C67 H67 0.9500
C68 C69 1.408(5)
C69 C70 1.407(5)
C69 H69 0.9500
C70 H70 0.9500
O1K C2K 1.230(7)
O2K C2K 1.326(7)
O2K C3K 1.462(7)
C1K C2K 1.504(8)
C1K H1K1 0.9800
C1K H1K2 0.9800
C1K H1K3 0.9800
C3K C4K 1.500(9)
C3K H3K1 0.9900
C3K H3K2 0.9900
C4K H4K1 0.9800
C4K H4K2 0.9800
C4K H4K3 0.9800
O1FC C2FC 1.229(9)
O2FC C2FC 1.330(9)
O2FC C3FC 1.470(10)
C1FC C2FC 1.500(11)
C1FC H1F1 0.9800
C1FC H1F2 0.9800
C1FC H1F3 0.9800
C3FC C4FC 1.498(12)
C3FC H3Fa 0.9900
C3FC H3Fb 0.9900
C4FC H4F1 0.9800
C4FC H4F2 0.9800
C4FC H4F3 0.9800
O1F C2F 1.226(10)
O2F C2F 1.313(9)
O2F C3F 1.488(10)
C1F C2F 1.480(11)
C1F H1F4 0.9800
C1F H1F5 0.9800
C1F H1F6 0.9800
C3F C4F 1.478(12)
C3F H3F1 0.9900
C3F H3F2 0.9900
C4F H4F4 0.9800
C4F H4F5 0.9800
C4F H4F6 0.9800
O7 C100 1.389(4)
O7 C103 1.439(4)
O8 C105 1.423(4)
O8 C104 1.448(4)
O9 C120 1.412(4)
O9 C133 1.452(4)
O10 C135 1.386(4)
O10 C134 1.439(4)
O11 C113 1.367(5)
O11 H11 0.8400
O12 C127 1.380(4)
O12 H12A 0.8400
N5 C74 1.367(5)
N5 C71 1.397(4)
N5 H5A 0.8800
N6 C76 1.392(5)
N6 C79 1.395(5)
N6 H6A 0.8800
N7 C84 1.384(4)
N7 C81 1.391(4)
N7 H7A 0.8800
N8 C89 1.387(4)
N8 C86 1.390(4)
N8 H8A 0.8800
C71 C72 1.377(5)
C71 C90 1.509(5)
C72 C73 1.414(6)
C72 H72 0.9500
C73 C74 1.369(6)
C73 H73 0.9500
C74 C75 1.534(5)
C75 C76 1.520(5)
C75 C95 1.546(5)
C75 C96 1.553(5)
C76 C77 1.372(5)
C77 C78 1.427(6)
C77 H77 0.9500
C78 C79 1.367(5)
C78 H78 0.9500
C79 C80 1.523(5)
C80 C81 1.533(5)
C80 C138 1.555(5)
C80 C94 1.560(5)
C81 C82 1.384(5)
C82 C83 1.434(5)
C82 H82 0.9500
C83 C84 1.369(5)
C83 H83 0.9500
C84 C85 1.539(5)
C85 C86 1.535(5)
C85 C92 1.543(5)
C85 C93 1.543(5)
C86 C87 1.371(5)
C87 C88 1.423(5)
C87 H87 0.9500
C88 C89 1.376(5)
C88 H88 0.9500
C89 C90 1.531(5)
C90 C91 1.553(5)
C90 C97 1.566(5)
C91 H91A 0.9800
C91 H91B 0.9800
C91 H91C 0.9800
C92 H92A 0.9800
C92 H92B 0.9800
C92 H92C 0.9800
C93 H93A 0.9800
C93 H93B 0.9800
C93 H93C 0.9800
C94 H94A 0.9800
C94 H94B 0.9800
C94 H94C 0.9800
C95 H95A 0.9800
C95 H95B 0.9800
C95 H95C 0.9800
C96 H96A 0.9800
C96 H96B 0.9800
C96 H96C 0.9800
C97 C98 1.390(5)
C97 C102 1.419(5)
C98 C99 1.410(5)
C98 H98 0.9500
C99 C100 1.384(5)
C99 H99 0.9500
C100 C101 1.394(5)
C101 C102 1.398(5)
C101 H101 0.9500
C102 H102 0.9500
C103 C104 1.521(5)
C103 H10A 0.9900
C103 H10B 0.9900
C104 H10C 0.9900
C104 H10D 0.9900
C105 C110 1.398(6)
C105 C106 1.400(6)
C106 C107 1.411(5)
C106 C132 1.531(6)
C107 C108 1.381(6)
C107 H107 0.9500
C108 C109 1.396(7)
C108 H108 0.9500
C109 C110 1.415(5)
C109 H109 0.9500
C110 C111 1.530(6)
C111 C112 1.516(6)
C111 H11A 0.9900
C111 H11B 0.9900
C112 C117 1.391(6)
C112 C113 1.421(6)
C113 C114 1.399(5)
C114 C115 1.397(6)
C114 C118 1.538(6)
C115 C116 1.384(7)
C115 H115 0.9500
C116 C117 1.390(7)
C116 H116 0.9500
C117 H117 0.9500
C118 C119 1.523(6)
C118 H11C 0.9900
C118 H11D 0.9900
C119 C124 1.404(5)
C119 C120 1.407(5)
C120 C121 1.417(5)
C121 C122 1.402(5)
C121 C125 1.518(5)
C122 C123 1.384(6)
C122 H122 0.9500
C123 C124 1.397(6)
C123 H123 0.9500
C124 H124 0.9500
C125 C126 1.519(5)
C125 H12B 0.9900
C125 H12C 0.9900
C126 C131 1.398(5)
C126 C127 1.410(5)
C127 C128 1.404(5)
C128 C129 1.408(6)
C128 C132 1.521(6)
C129 C130 1.382(6)
C129 H129 0.9500
C130 C131 1.384(6)
C130 H130 0.9500
C131 H131 0.9500
C132 H13A 0.9900
C132 H13B 0.9900
C133 C134 1.508(5)
C133 H13C 0.9900
C133 H13D 0.9900
C134 H13E 0.9900
C134 H13F 0.9900
C135 C140 1.396(5)
C135 C136 1.398(5)
C136 C137 1.396(5)
C136 H136 0.9500
C137 C138 1.411(5)
C137 H137 0.9500
C138 C139 1.396(5)
C139 C140 1.411(5)
C139 H139 0.9500
C140 H140 0.9500
O1A C2A 1.295(11)
O2A C2A 1.362(11)
O2A C3A 1.487(12)
C1A C2A 1.349(13)
C1A H1A1 0.9800
C1A H1A2 0.9800
C1A H1A3 0.9800
C3A C4A 1.629(14)
C3A H3A1 0.9900
C3A H3A2 0.9900
C4A H4A1 0.9800
C4A H4A2 0.9800
C4A H4A3 0.9800
O1FD C2FD 1.299(12)
O2FD C2FD 1.359(13)
O2FD C3FD 1.505(13)
C1FD C2FD 1.339(14)
C1FD H1F7 0.9800
C1FD H1F8 0.9800
C1FD H1F9 0.9800
C3FD C4FD 1.643(16)
C3FD H3F3 0.9900
C3FD H3F4 0.9900
C4FD H4F7 0.9800
C4FD H4F8 0.9800
C4FD H4F9 0.9800
O1FA C2FA 1.201(11)
O2FA C2FA 1.325(13)
O2FA C3FA 1.478(13)
C1FA C2FA 1.510(14)
C1FA H1FX 0.9800
C1FA H1FY 0.9800
C1FA H1FZ 0.9800
C3FA C4FA 1.491(15)
C3FA H3F5 0.9900
C3FA H3F6 0.9900
C4FA H4FX 0.9800
C4FA H4FY 0.9800
C4FA H4FZ 0.9800
O1FB C2FB 1.228(10)
O2FB C2FB 1.333(13)
O2FB C3FB 1.449(12)
C1FB C2FB 1.462(13)
C1FB H1FA 0.9800
C1FB H1FB 0.9800
C1FB H1FC 0.9800
C3FB C4FB 1.473(14)
C3FB H3F7 0.9900
C3FB H3F8 0.9900
C4FB H4FA 0.9800
C4FB H4FB 0.9800
C4FB H4FC 0.9800
O1G C2G 1.296(12)
O2G C2G 1.361(12)
O2G C3G 1.505(13)
C1G C2G 1.341(13)
C1G H1G1 0.9800
C1G H1G2 0.9800
C1G H1G3 0.9800
C3G C4G 1.634(15)
C3G H3G1 0.9900
C3G H3G2 0.9900
C4G H4G1 0.9800
C4G H4G2 0.9800
C4G H4G3 0.9800
O1GA C2GA 1.296(12)
O2GA C2GA 1.367(12)
O2GA C3GA 1.519(13)
C1GA C2GA 1.330(13)
C1GA H1G4 0.9800
C1GA H1G5 0.9800
C1GA H1G6 0.9800
C3GA C4GA 1.644(15)
C3GA H3G3 0.9900
C3GA H3G4 0.9900
C4GA H1G2 0.6408
C4GA H4G4 0.9800
C4GA H4G5 0.9800
C4GA H4G6 0.9800

loop_
_geom_hbond_atom_site_label_D
_geom_hbond_atom_site_label_H
_geom_hbond_atom_site_label_A
_geom_hbond_distance_DH
_geom_hbond_distance_HA
_geom_hbond_distance_DA
_geom_hbond_angle_DHA
O5 H5 O2 0.84 2.11 2.932(3) 167.3
O6 H6 O3 0.84 1.98 2.805(3) 165.2
N1 H1 O1FB 0.88 2.63 3.115(5) 115.4
N2 H2 O1FB 0.88 2.10 2.919(5) 154.2
N2 H2 O1FA 0.88 2.21 3.061(5) 163.8
N3 H3 O1FB 0.88 2.12 2.928(5) 151.9
N3 H3 O1FA 0.88 2.18 3.038(5) 166.0
O11 H11 O8 0.84 2.01 2.816(4) 160.5
O12 H12A O9 0.84 2.10 2.928(3) 167.5
N5 H5A O1K 0.88 2.14 3.011(4) 170.6
N5 H5A O1FC 0.88 2.24 2.955(8) 138.8
N6 H6A O1FC 0.88 2.06 2.898(8) 159.4
N6 H6A O1K 0.88 2.21 3.064(4) 164.9

loop_
_geom_torsion_atom_site_label_1
_geom_torsion_atom_site_label_2
_geom_torsion_atom_site_label_3
_geom_torsion_atom_site_label_4
_geom_torsion
C4 N1 C1 C2 0.5(4)
C4 N1 C1 C20 172.1(3)
N1 C1 C2 C3 -1.4(4)
C20 C1 C2 C3 -172.1(3)
C1 C2 C3 C4 1.8(4)
C2 C3 C4 N1 -1.4(4)
C2 C3 C4 C5 -179.8(3)
C1 N1 C4 C3 0.6(4)
C1 N1 C4 C5 179.1(3)
C3 C4 C5 C6 -151.4(4)
N1 C4 C5 C6 30.4(4)
C3 C4 C5 C27 84.6(5)
N1 C4 C5 C27 -93.5(4)
C3 C4 C5 C21 -33.6(5)
N1 C4 C5 C21 148.3(3)
C9 N2 C6 C7 1.2(4)
C9 N2 C6 C5 179.3(3)
C4 C5 C6 C7 96.7(5)
C27 C5 C6 C7 -138.6(4)
C21 C5 C6 C7 -20.3(5)
C4 C5 C6 N2 -80.9(4)
C27 C5 C6 N2 43.7(4)
C21 C5 C6 N2 162.1(3)
N2 C6 C7 C8 -0.6(4)
C5 C6 C7 C8 -178.5(4)
C6 C7 C8 C9 -0.2(5)
C7 C8 C9 N2 0.9(4)
C7 C8 C9 C10 -176.6(4)
C6 N2 C9 C8 -1.3(4)
C6 N2 C9 C10 176.5(3)
C8 C9 C10 C11 -115.3(4)
N2 C9 C10 C11 67.5(4)
C8 C9 C10 C23 122.6(4)
N2 C9 C10 C23 -54.6(5)
C8 C9 C10 C22 4.9(6)
N2 C9 C10 C22 -172.3(3)
C14 N3 C11 C12 0.3(4)
C14 N3 C11 C10 -177.2(3)
C9 C10 C11 N3 -68.3(5)
C23 C10 C11 N3 53.9(5)
C22 C10 C11 N3 171.4(3)
C9 C10 C11 C12 114.9(5)
C23 C10 C11 C12 -122.9(5)
C22 C10 C11 C12 -5.4(6)
N3 C11 C12 C13 0.4(5)
C10 C11 C12 C13 177.6(4)
C11 C12 C13 C14 -1.0(6)
C12 C13 C14 N3 1.1(5)
C12 C13 C14 C15 -177.1(4)
C11 N3 C14 C13 -0.9(4)
C11 N3 C14 C15 177.6(3)
C13 C14 C15 C16 -105.2(5)
N3 C14 C15 C16 76.8(4)
C13 C14 C15 C68 130.0(4)
N3 C14 C15 C68 -48.1(4)
C13 C14 C15 C24 12.3(6)
N3 C14 C15 C24 -165.8(3)
C19 N4 C16 C17 0.2(4)
C19 N4 C16 C15 178.4(3)
C14 C15 C16 C17 169.7(4)
C68 C15 C16 C17 -67.2(5)
C24 C15 C16 C17 51.5(5)
C14 C15 C16 N4 -8.0(4)
C68 C15 C16 N4 115.1(3)
C24 C15 C16 N4 -126.2(3)
N4 C16 C17 C18 -0.3(4)
C15 C16 C17 C18 -178.2(3)
C16 C17 C18 C19 0.3(4)
C17 C18 C19 N4 -0.1(4)
C17 C18 C19 C20 176.0(3)
C16 N4 C19 C18 -0.1(4)
C16 N4 C19 C20 -176.5(3)
C18 C19 C20 C1 111.2(4)
N4 C19 C20 C1 -73.3(4)
C18 C19 C20 C25 -128.6(4)
N4 C19 C20 C25 46.9(4)
C18 C19 C20 C26 -10.1(5)
N4 C19 C20 C26 165.4(3)
N1 C1 C20 C19 58.0(4)
C2 C1 C20 C19 -132.6(4)
N1 C1 C20 C25 -63.0(4)
C2 C1 C20 C25 106.4(4)
N1 C1 C20 C26 179.5(3)
C2 C1 C20 C26 -11.1(5)
C6 C5 C27 C32 -141.5(3)
C4 C5 C27 C32 -18.1(4)
C21 C5 C27 C32 99.7(4)
C6 C5 C27 C28 42.1(4)
C4 C5 C27 C28 165.5(3)
C21 C5 C27 C28 -76.7(4)
C32 C27 C28 C29 0.8(5)
C5 C27 C28 C29 177.4(3)
C27 C28 C29 C30 0.8(5)
C33 O1 C30 C31 -5.4(5)
C33 O1 C30 C29 174.8(3)
C28 C29 C30 O1 178.2(3)
C28 C29 C30 C31 -1.5(5)
O1 C30 C31 C32 -179.0(3)
C29 C30 C31 C32 0.7(5)
C28 C27 C32 C31 -1.7(5)
C5 C27 C32 C31 -178.1(3)
C30 C31 C32 C27 0.9(5)
C30 O1 C33 C34 -171.7(3)
C35 O2 C34 C33 152.0(3)
O1 C33 C34 O2 -74.7(4)
C34 O2 C35 C40 80.6(4)
C34 O2 C35 C36 -104.1(3)
C40 C35 C36 C37 -2.0(5)
O2 C35 C36 C37 -177.2(3)
C40 C35 C36 C41 174.2(3)
O2 C35 C36 C41 -0.9(5)
C35 C36 C37 C38 -2.1(5)
C41 C36 C37 C38 -178.4(3)
C36 C37 C38 C39 4.1(6)
C37 C38 C39 C40 -2.1(5)
C38 C39 C40 C35 -1.9(5)
C38 C39 C40 C62 171.7(3)
O2 C35 C40 C39 179.1(3)
C36 C35 C40 C39 4.0(5)
O2 C35 C40 C62 5.7(5)
C36 C35 C40 C62 -169.4(3)
C37 C36 C41 C42 58.6(4)
C35 C36 C41 C42 -117.6(4)
C36 C41 C42 C47 -106.9(4)
C36 C41 C42 C43 71.9(5)
C47 C42 C43 O6 -179.9(3)
C41 C42 C43 O6 1.3(5)
C47 C42 C43 C44 1.1(6)
C41 C42 C43 C44 -177.7(3)
O6 C43 C44 C45 179.1(3)
C42 C43 C44 C45 -2.0(5)
O6 C43 C44 C48 -1.0(6)
C42 C43 C44 C48 177.9(3)
C43 C44 C45 C46 1.2(6)
C48 C44 C45 C46 -178.7(4)
C44 C45 C46 C47 0.5(6)
C43 C42 C47 C46 0.7(6)
C41 C42 C47 C46 179.5(4)
C45 C46 C47 C42 -1.5(6)
C45 C44 C48 C49 113.9(4)
C43 C44 C48 C49 -66.0(5)
C44 C48 C49 C50 99.2(4)
C44 C48 C49 C54 -77.8(4)
C54 C49 C50 C51 4.0(5)
C48 C49 C50 C51 -173.1(3)
C54 C49 C50 O3 -176.7(3)
C48 C49 C50 O3 6.2(5)
C63 O3 C50 C51 -87.0(4)
C63 O3 C50 C49 93.6(4)
C49 C50 C51 C52 -4.3(5)
O3 C50 C51 C52 176.3(3)
C49 C50 C51 C55 174.0(3)
O3 C50 C51 C55 -5.4(5)
C50 C51 C52 C53 1.0(5)
C55 C51 C52 C53 -177.3(3)
C51 C52 C53 C54 2.5(6)
C52 C53 C54 C49 -2.9(6)
C50 C49 C54 C53 -0.2(5)
C48 C49 C54 C53 176.9(3)
C50 C51 C55 C56 -111.2(4)
C52 C51 C55 C56 67.0(4)
C51 C55 C56 C61 -101.7(4)
C51 C55 C56 C57 78.4(4)
C61 C56 C57 O5 -177.7(3)
C55 C56 C57 O5 2.2(5)
C61 C56 C57 C58 1.7(5)
C55 C56 C57 C58 -178.4(3)
O5 C57 C58 C59 178.6(3)
C56 C57 C58 C59 -0.8(5)
O5 C57 C58 C62 -3.1(5)
C56 C57 C58 C62 177.6(3)
C57 C58 C59 C60 0.2(6)
C62 C58 C59 C60 -178.2(4)
C58 C59 C60 C61 -0.6(6)
C57 C56 C61 C60 -2.1(6)
C55 C56 C61 C60 178.0(4)
C59 C60 C61 C56 1.6(6)
C59 C58 C62 C40 109.6(4)
C57 C58 C62 C40 -68.7(4)
C39 C40 C62 C58 -68.4(4)
C35 C40 C62 C58 104.9(4)
C50 O3 C63 C64 -162.1(3)
C65 O4 C64 C63 177.5(3)
O3 C63 C64 O4 79.5(4)
C64 O4 C65 C66 6.5(5)
C64 O4 C65 C70 -174.4(3)
O4 C65 C66 C67 179.4(3)
C70 C65 C66 C67 0.3(5)
C65 C66 C67 C68 -0.3(5)
C66 C67 C68 C69 0.5(5)
C66 C67 C68 C15 175.0(3)
C14 C15 C68 C67 147.0(3)
C16 C15 C68 C67 24.0(4)
C24 C15 C68 C67 -94.6(4)
C14 C15 C68 C69 -38.6(4)
C16 C15 C68 C69 -161.6(3)
C24 C15 C68 C69 79.7(4)
C67 C68 C69 C70 -0.7(5)
C15 C68 C69 C70 -175.4(3)
C66 C65 C70 C69 -0.5(5)
O4 C65 C70 C69 -179.6(3)
C68 C69 C70 C65 0.7(5)
C3K O2K C2K O1K -1.8(9)
C3K O2K C2K C1K 178.7(5)
C2K O2K C3K C4K -176.0(6)
C3FC O2FC C2FC O1FC 0.9(19)
C3FC O2FC C2FC C1FC 179.4(13)
C2FC O2FC C3FC C4FC 177.0(13)
C3F O2F C2F O1F 0.5(13)
C3F O2F C2F C1F 174.9(8)
C2F O2F C3F C4F -171.6(8)
C74 N5 C71 C72 -1.4(4)
C74 N5 C71 C90 -176.4(3)
N5 C71 C72 C73 0.7(5)
C90 C71 C72 C73 175.1(4)
C71 C72 C73 C74 0.2(5)
C71 N5 C74 C73 1.5(4)
C71 N5 C74 C75 -176.8(3)
C72 C73 C74 N5 -1.0(5)
C72 C73 C74 C75 177.1(4)
N5 C74 C75 C76 -77.3(4)
C73 C74 C75 C76 104.8(5)
N5 C74 C75 C95 163.3(3)
C73 C74 C75 C95 -14.6(6)
N5 C74 C75 C96 45.1(5)
C73 C74 C75 C96 -132.9(5)
C79 N6 C76 C77 -2.0(4)
C79 N6 C76 C75 176.3(3)
C74 C75 C76 C77 -117.1(4)
C95 C75 C76 C77 1.8(5)
C96 C75 C76 C77 120.5(4)
C74 C75 C76 N6 65.1(4)
C95 C75 C76 N6 -176.0(3)
C96 C75 C76 N6 -57.4(4)
N6 C76 C77 C78 1.5(4)
C75 C76 C77 C78 -176.6(4)
C76 C77 C78 C79 -0.4(4)
C77 C78 C79 N6 -0.8(4)
C77 C78 C79 C80 -178.0(4)
C76 N6 C79 C78 1.8(4)
C76 N6 C79 C80 179.4(3)
C78 C79 C80 C81 98.6(4)
N6 C79 C80 C81 -78.3(4)
C78 C79 C80 C138 -136.7(4)
N6 C79 C80 C138 46.4(4)
C78 C79 C80 C94 -18.8(5)
N6 C79 C80 C94 164.3(3)
C84 N7 C81 C82 0.0(4)
C84 N7 C81 C80 179.4(3)
C79 C80 C81 C82 -151.5(4)
C138 C80 C81 C82 85.0(5)
C94 C80 C81 C82 -33.3(5)
C79 C80 C81 N7 29.2(4)
C138 C80 C81 N7 -94.2(4)
C94 C80 C81 N7 147.4(3)
N7 C81 C82 C83 0.2(4)
C80 C81 C82 C83 -179.1(3)
C81 C82 C83 C84 -0.4(4)
C82 C83 C84 N7 0.4(4)
C82 C83 C84 C85 -172.5(3)
C81 N7 C84 C83 -0.3(4)
C81 N7 C84 C85 173.4(3)
C83 C84 C85 C86 -127.3(4)
N7 C84 C85 C86 60.6(4)
C83 C84 C85 C92 111.7(4)
N7 C84 C85 C92 -60.3(4)
C83 C84 C85 C93 -7.5(5)
N7 C84 C85 C93 -179.6(3)
C89 N8 C86 C87 -0.2(4)
C89 N8 C86 C85 -176.8(3)
C84 C85 C86 C87 108.5(4)
C92 C85 C86 C87 -131.2(4)
C93 C85 C86 C87 -12.0(5)
C84 C85 C86 N8 -75.9(4)
C92 C85 C86 N8 44.4(4)
C93 C85 C86 N8 163.6(3)
N8 C86 C87 C88 0.2(4)
C85 C86 C87 C88 176.3(3)
C86 C87 C88 C89 -0.1(4)
C87 C88 C89 N8 0.0(4)
C87 C88 C89 C90 -176.8(3)
C86 N8 C89 C88 0.1(4)
C86 N8 C89 C90 177.4(3)
C72 C71 C90 C89 -92.7(5)
N5 C71 C90 C89 80.9(4)
C72 C71 C90 C91 24.9(5)
N5 C71 C90 C91 -161.4(3)
C72 C71 C90 C97 142.9(4)
N5 C71 C90 C97 -43.4(4)
C88 C89 C90 C71 170.5(3)
N8 C89 C90 C71 -5.9(4)
C88 C89 C90 C91 52.2(5)
N8 C89 C90 C91 -124.2(3)
C88 C89 C90 C97 -66.8(5)
N8 C89 C90 C97 116.8(3)
C71 C90 C97 C98 146.7(3)
C89 C90 C97 C98 24.5(4)
C91 C90 C97 C98 -94.6(4)
C71 C90 C97 C102 -38.7(4)
C89 C90 C97 C102 -160.9(3)
C91 C90 C97 C102 80.0(4)
C102 C97 C98 C99 -0.2(5)
C90 C97 C98 C99 174.6(3)
C97 C98 C99 C100 0.8(5)
C98 C99 C100 O7 178.5(3)
C98 C99 C100 C101 -0.4(5)
C103 O7 C100 C99 10.8(5)
C103 O7 C100 C101 -170.3(3)
C99 C100 C101 C102 -0.6(5)
O7 C100 C101 C102 -179.5(3)
C100 C101 C102 C97 1.1(5)
C98 C97 C102 C101 -0.8(5)
C90 C97 C102 C101 -175.6(3)
C100 O7 C103 C104 176.7(3)
C105 O8 C104 C103 -167.8(3)
O7 C103 C104 O8 81.8(4)
C104 O8 C105 C110 91.8(4)
C104 O8 C105 C106 -93.1(4)
C110 C105 C106 C107 -1.0(6)
O8 C105 C106 C107 -175.9(3)
C110 C105 C106 C132 174.9(3)
O8 C105 C106 C132 0.0(5)
C105 C106 C107 C108 0.0(6)
C132 C106 C107 C108 -176.0(4)
C106 C107 C108 C109 0.5(7)
C107 C108 C109 C110 -0.1(6)
C106 C105 C110 C109 1.5(6)
O8 C105 C110 C109 176.4(3)
C106 C105 C110 C111 -174.1(3)
O8 C105 C110 C111 0.8(5)
C108 C109 C110 C105 -0.9(6)
C108 C109 C110 C111 174.8(4)
C105 C110 C111 C112 105.0(4)
C109 C110 C111 C112 -70.4(5)
C110 C111 C112 C117 112.8(4)
C110 C111 C112 C113 -64.9(5)
C117 C112 C113 O11 177.4(4)
C111 C112 C113 O11 -4.9(6)
C117 C112 C113 C114 -2.6(6)
C111 C112 C113 C114 175.1(4)
O11 C113 C114 C115 -176.6(4)
C112 C113 C114 C115 3.4(6)
O11 C113 C114 C118 6.1(5)
C112 C113 C114 C118 -173.9(4)
C113 C114 C115 C116 -1.3(7)
C118 C114 C115 C116 175.8(4)
C114 C115 C116 C117 -1.5(8)
C115 C116 C117 C112 2.2(8)
C113 C112 C117 C116 -0.2(7)
C111 C112 C117 C116 -177.9(4)
C115 C114 C118 C119 -105.1(4)
C113 C114 C118 C119 72.1(5)
C114 C118 C119 C124 54.6(5)
C114 C118 C119 C120 -123.7(4)
C124 C119 C120 O9 -176.2(3)
C118 C119 C120 O9 2.2(5)
C124 C119 C120 C121 -1.6(5)
C118 C119 C120 C121 176.8(3)
C133 O9 C120 C119 -105.1(4)
C133 O9 C120 C121 80.1(4)
C119 C120 C121 C122 4.6(5)
O9 C120 C121 C122 179.2(3)
C119 C120 C121 C125 -169.4(3)
O9 C120 C121 C125 5.2(5)
C120 C121 C122 C123 -3.8(6)
C125 C121 C122 C123 170.4(4)
C121 C122 C123 C124 0.0(6)
C122 C123 C124 C119 3.2(6)
C120 C119 C124 C123 -2.3(6)
C118 C119 C124 C123 179.2(4)
C122 C121 C125 C126 -68.4(4)
C120 C121 C125 C126 105.5(4)
C121 C125 C126 C131 112.5(4)
C121 C125 C126 C127 -64.7(4)
C131 C126 C127 O12 178.6(3)
C125 C126 C127 O12 -4.1(5)
C131 C126 C127 C128 -1.4(5)
C125 C126 C127 C128 175.9(3)
O12 C127 C128 C129 -178.0(3)
C126 C127 C128 C129 2.0(5)
O12 C127 C128 C132 5.4(5)
C126 C127 C128 C132 -174.6(3)
C127 C128 C129 C130 -0.7(6)
C132 C128 C129 C130 175.8(4)
C128 C129 C130 C131 -1.2(6)
C129 C130 C131 C126 1.9(6)
C127 C126 C131 C130 -0.6(6)
C125 C126 C131 C130 -177.9(4)
C127 C128 C132 C106 72.4(4)
C129 C128 C132 C106 -104.1(4)
C105 C106 C132 C128 -117.8(4)
C107 C106 C132 C128 58.0(5)
C120 O9 C133 C134 154.2(3)
C135 O10 C134 C133 -171.9(3)
O9 C133 C134 O10 -74.3(4)
C134 O10 C135 C140 -7.0(5)
C134 O10 C135 C136 173.9(3)
O10 C135 C136 C137 179.1(3)
C140 C135 C136 C137 0.0(5)
C135 C136 C137 C138 -0.7(6)
C136 C137 C138 C139 1.3(5)
C136 C137 C138 C80 177.3(3)
C79 C80 C138 C139 -143.7(3)
C81 C80 C138 C139 -20.7(5)
C94 C80 C138 C139 97.6(4)
C79 C80 C138 C137 40.5(4)
C81 C80 C138 C137 163.5(3)
C94 C80 C138 C137 -78.2(4)
C137 C138 C139 C140 -1.2(5)
C80 C138 C139 C140 -177.1(3)
O10 C135 C140 C139 -178.9(3)
C136 C135 C140 C139 0.2(5)
C138 C139 C140 C135 0.5(5)
C3A O2A C2A O1A 6(2)
C3A O2A C2A C1A 173.3(16)
C2A O2A C3A C4A 174.0(13)
C3FD O2FD C2FD O1FD 15(3)
C3FD O2FD C2FD C1FD -174(3)
C2FD O2FD C3FD C4FD 177(2)
C3FA O2FA C2FA O1FA 0.0(13)
C3FA O2FA C2FA C1FA -179.7(8)
C2FA O2FA C3FA C4FA -174.7(9)
C3FB O2FB C2FB O1FB 0.9(13)
C3FB O2FB C2FB C1FB -179.7(8)
C2FB O2FB C3FB C4FB 178.4(9)
C3G O2G C2G O1G 32.4(15)
C3G O2G C2G C1G -147.6(15)
C2G O2G C3G C4G -103.4(17)
C3GA O2GA C2GA O1GA -5.2(17)
C3GA O2GA C2GA C1GA 174.8(17)
C2GA O2GA C3GA C4GA -171.5(10)

loop_
_platon_squeeze_void_nr
_platon_squeeze_void_average_x
_platon_squeeze_void_average_y
_platon_squeeze_void_average_z
_platon_squeeze_void_volume
_platon_squeeze_void_count_electrons
_platon_squeeze_void_content
1 0.000 0.500 1.000 912 102 ' '
2 0.107 -0.003 0.924 10 1 ' '
3 0.229 0.923 0.013 13 1 ' '
4 0.360 0.865 0.112 10 1 ' '
5 0.380 0.136 0.321 16 1 ' '
6 0.620 0.864 0.679 16 1 ' '
7 0.640 0.135 0.888 10 1 ' '
8 0.771 0.076 0.987 13 1 ' '
9 0.893 0.002 0.076 10 1 ' '
